data_1576220
loop_
_publ_author_name
'Mondal, Bijan'
'Riesinger, Christoph'
'Scheer, Manfred'

_publ_section_title
;
 Two in one: a facile modular approach for the assembly of pnictogen-rich
 heteroleptic organometallic complexes
;
_journal_name_full 'Chemical Science'
_journal_paper_doi 10.1039/D5SC07723K
_journal_year 2025
_chemical_formula_moiety 'C48 H50 Ag2 Fe2 Mo4 O8 P14, 2(Al C16 F36 O4), 1.16(C H2 Cl2)'
_chemical_formula_sum 'C81.16 H52.32 Ag2 Al2 Cl2.32 F72 Fe2 Mo4 O16 P14'
_chemical_formula_weight 3932.45
_space_group_crystal_system triclinic
_space_group_IT_number 2
_space_group_name_Hall '-P 1'
_space_group_name_H-M_alt 'P -1'
_atom_sites_solution_hydrogens geom
_atom_sites_solution_primary dual
_audit_creation_date 2021-08-30
_audit_creation_method
;
Olex2 1.5-alpha
(compiled 2021.08.20 svn.r13c46975 for OlexSys, GUI svn.r6392)
;
_audit_update_record
;
2025-06-22 deposited with the CCDC.	2025-10-27 downloaded from the CCDC.
;
_cell_angle_alpha 103.8920(10)
_cell_angle_beta 103.6720(10)
_cell_angle_gamma 112.409(2)
_cell_formula_units_Z 2
_cell_length_a 18.5453(3)
_cell_length_b 19.3393(4)
_cell_length_c 21.2202(3)
_cell_measurement_reflns_used 29494
_cell_measurement_temperature 100.01(10)
_cell_measurement_theta_max 29.8890
_cell_measurement_theta_min 2.1320
_cell_volume 6358.0(2)
_computing_cell_refinement 'CrysAlisPro 1.171.41.90a (Rigaku OD, 2020)'
_computing_data_collection 'CrysAlisPro 1.171.41.90a (Rigaku OD, 2020)'
_computing_data_reduction 'CrysAlisPro 1.171.41.90a (Rigaku OD, 2020)'
_computing_molecular_graphics 'Olex2 1.5-alpha (Dolomanov et al., 2009)'
_computing_publication_material 'Olex2 1.5-alpha (Dolomanov et al., 2009)'
_computing_structure_refinement 'SHELXL 2018/3 (Sheldrick, 2015)'
_computing_structure_solution 'SHELXT  (Sheldrick, 2015)'
_diffrn_ambient_environment N~2~
_diffrn_ambient_temperature 100.01(10)
_diffrn_detector 'Hybrid Pixel Array Detector'
_diffrn_detector_area_resol_mean 10.0000
_diffrn_detector_type 'HyPix-Arc 150'
_diffrn_measured_fraction_theta_full 0.998
_diffrn_measured_fraction_theta_max 0.866
_diffrn_measurement_details
;
List of Runs (angles in degrees, time in seconds):

  # Type    Start    End  Width  t~exp~   \w     \q     \k     \f   Frames
#--------------------------------------------------------------------------
  1  \w    -58.00  16.00   0.50   50.00    --    2.54 -58.00  88.00  148
  2  \w    -11.00  63.00   0.50   50.00    --    2.54  58.00-130.00  148
  3  \w    -16.00  57.00   0.50   50.00    --   -3.16  58.00-130.00  146
  4  \w    -63.00  10.00   0.50   50.00    --   -3.16 -58.00  88.00  146
  5  \w    -10.00  63.00   0.50   50.00    --    2.54  57.00   0.00  146
  6  \w    -50.00  23.00   0.50   50.00    --    2.54 -77.00  60.00  146
  7  \w    -50.00  23.00   0.50   50.00    --    2.54 -77.00   0.00  146
  8  \w    -18.00  31.00   0.50   50.00    --   -3.16 -99.00 -30.00   98
  9  \w    -63.00 -38.00   0.50   50.00    --    2.54 -38.00 -90.00   50
 10  \w    -18.00  37.00   0.50   50.00    --    2.54 -99.00-180.00  110
;
_diffrn_measurement_device 'four-circle diffractometer'
_diffrn_measurement_device_type 'XtaLAB Synergy R, DW system, HyPix-Arc 150'
_diffrn_measurement_method '\w scans'
_diffrn_orient_matrix_type 'CrysAlisPro convention (1999,Acta A55,543-557)'
_diffrn_orient_matrix_UB_11 -0.0391475000
_diffrn_orient_matrix_UB_12 -0.0323174000
_diffrn_orient_matrix_UB_13 -0.0239521000
_diffrn_orient_matrix_UB_21 -0.0202752000
_diffrn_orient_matrix_UB_22 0.0232362000
_diffrn_orient_matrix_UB_23 0.0092364000
_diffrn_orient_matrix_UB_31 0.0056233000
_diffrn_orient_matrix_UB_32 0.0153447000
_diffrn_orient_matrix_UB_33 -0.0266317000
_diffrn_radiation_monochromator mirror
_diffrn_radiation_probe x-ray
_diffrn_radiation_type 'Mo K\a'
_diffrn_radiation_wavelength 0.71073
_diffrn_reflns_av_unetI/netI 0.0507
_diffrn_reflns_Laue_measured_fraction_full 0.998
_diffrn_reflns_Laue_measured_fraction_max 0.866
_diffrn_reflns_limit_h_max 26
_diffrn_reflns_limit_h_min -26
_diffrn_reflns_limit_k_max 27
_diffrn_reflns_limit_k_min -27
_diffrn_reflns_limit_l_max 30
_diffrn_reflns_limit_l_min -30
_diffrn_reflns_number 39759
_diffrn_reflns_point_group_measured_fraction_full 0.998
_diffrn_reflns_point_group_measured_fraction_max 0.866
_diffrn_reflns_theta_full 25.242
_diffrn_reflns_theta_max 30.894
_diffrn_reflns_theta_min 1.893
_diffrn_source 'Rotating-anode X-ray tube'
_diffrn_source_type 'Rigaku (Mo) X-ray Source'
_exptl_absorpt_coefficient_mu 1.304
_exptl_absorpt_correction_T_max 1.000
_exptl_absorpt_correction_T_min 0.671
_exptl_absorpt_correction_type gaussian
_exptl_absorpt_process_details
;
CrysAlisPro 1.171.41.90a (Rigaku Oxford Diffraction, 2020)
Numerical absorption correction based on gaussian integration over
a multifaceted crystal model
Empirical absorption correction using spherical harmonics,
implemented in SCALE3 ABSPACK scaling algorithm.
;
_exptl_crystal_colour orange
_exptl_crystal_colour_primary orange
_exptl_crystal_density_diffrn 2.054
_exptl_crystal_description needle
_exptl_crystal_F_000 3809
_exptl_crystal_size_max 0.2
_exptl_crystal_size_mid 0.031
_exptl_crystal_size_min 0.028
_refine_diff_density_max 2.078
_refine_diff_density_min -1.065
_refine_diff_density_rms 0.193
_refine_ls_extinction_method none
_refine_ls_goodness_of_fit_ref 1.017
_refine_ls_hydrogen_treatment constr
_refine_ls_matrix_type full
_refine_ls_number_parameters 1902
_refine_ls_number_reflns 39759
_refine_ls_number_restraints 273
_refine_ls_restrained_S_all 1.020
_refine_ls_R_factor_all 0.0976
_refine_ls_R_factor_gt 0.0716
_refine_ls_shift/su_max 0.002
_refine_ls_shift/su_mean 0.000
_refine_ls_structure_factor_coef Fsqd
_refine_ls_weighting_details 'w=1/[\s^2^(Fo^2^)+(0.0986P)^2^+30.7971P] where P=(Fo^2^+2Fc^2^)/3'
_refine_ls_weighting_scheme calc
_refine_ls_wR_factor_gt 0.1770
_refine_ls_wR_factor_ref 0.1943
_reflns_Friedel_coverage 0.000
_reflns_number_gt 30669
_reflns_number_total 39759
_reflns_threshold_expression 'I > 2\s(I)'
_twin_special_details
;
Component 2 rotated by 179.9928\% 
around [-0.71 0.71 -0.00] (reciprocal) or [-0.76 0.65 -0.01] (direct)
;
_cod_data_source_file d5sc07723k2.cif
_cod_data_source_block bm120_ap_abs_gaus_twin1_hklf5
_cod_database_code 1576220
_shelx_shelxl_version_number 2018/3
_chemical_oxdiff_formula C81.2H52.3Ag2Al2Cl2.3F72Fe2Mo4O16P14
_shelx_space_group_comment
;
The symmetry employed for this shelxl refinement is uniquely defined
by the following loop, which should always be used as a source of
symmetry information in preference to the above space-group names.
They are only intended as comments.
;
_shelx_estimated_absorpt_t_max 0.964
_shelx_estimated_absorpt_t_min 0.780
_olex2_refinement_description
;
1. Twinned data refinement
 Scales: 0.5314(8)
 0.4686(8)
2. Fixed Uiso
 At 1.2 times of:
  All C(H) groups, All C(H,H) groups
 At 1.5 times of:
  All C(H,H,H) groups
3. Restrained distances
 Cl3-C82 = Cl4-C82
 1.77 with sigma of 0.02
 Cl3-Cl4
 2.9 with sigma of 0.04
 F9B-C52B \\sim F8B-C52B \\sim F7B-C52B \\sim F1B-C50B \\sim F2B-C50B \\sim
F3B-C50B \\sim F4B-C51B ~
 F5B-C51B \\sim F6B-C51B
 with sigma of 0.02
 F8B-F9B \\sim F9B-F7B \\sim F7B-F8B
 with sigma of 0.02
 C50B-C49 \\sim C50A-C49 \\sim C51B-C49 \\sim C51A-C49 \\sim C52B-C49 \\sim
C52A-C49
 with sigma of 0.02
 F5A-C51A \\sim F6A-C51A \\sim F4A-C51A \\sim F8A-C52A \\sim F9A-C52A \\sim
F7A-C52A \\sim F1A-C50A ~
 F2A-C50A \\sim F3A-C50A
 with sigma of 0.02
4. Uiso/Uaniso restraints and constraints
F5A \\sim F4A \\sim F6A \\sim C51A: within 1.7A with sigma of 0.01 and sigma
for terminal atoms of 0.01 within 1.7A
C52B \\sim F8B \\sim F9B \\sim F7B: within 1.7A with sigma of 0.01 and sigma
for terminal atoms of 0.01 within 1.7A
C52A \\sim F8A \\sim F7A \\sim F9A: within 1.7A with sigma of 0.01 and sigma
for terminal atoms of 0.01 within 1.7A
F2B \\sim C50B \\sim F1B \\sim F3B: within 1.7A with sigma of 0.01 and sigma
for terminal atoms of 0.01 within 1.7A
F2A \\sim F1A \\sim C50A \\sim F3A: within 1.7A with sigma of 0.01 and sigma
for terminal atoms of 0.01 within 1.7A
C49 \\sim C51B \\sim C51A \\sim C52A \\sim C52B \\sim C50A \\sim C50B: within
1.7A with sigma of 0.01 and sigma for terminal atoms of 0.01 within 1.7A
F5B \\sim C51B \\sim F6B \\sim F4B: within 1.7A with sigma of 0.01 and sigma
for terminal atoms of 0.01 within 1.7A
Uanis(Cl4) \\sim Ueq, Uanis(C82) \\sim Ueq, Uanis(Cl3) \\sim Ueq: with sigma of
0.005 and sigma for terminal atoms of 0.01
5. Others
 Fixed Sof: F8A(0.56) F5A(0.56) F3A(0.56) F2A(0.56) F7A(0.56) F1A(0.56)
 F9A(0.56) F6A(0.56) F4A(0.56) C52A(0.56) C51A(0.56) C50A(0.56) Cl3(0.16)
 Cl4(0.16) C82(0.16) H82A(0.16) H82B(0.16) C52B(0.44) F8B(0.44) F9B(0.44)
 F7B(0.44) C51B(0.44) F6B(0.44) F5B(0.44) F4B(0.44) F1B(0.44) F3B(0.44)
 C50B(0.44) F2B(0.44)
6.a Secondary CH2 refined with riding coordinates:
 C81(H81A,H81B), C82(H82A,H82B)
6.b Aromatic/amide H refined with riding coordinates:
 C33(H33), C32(H32), C47(H47), C23(H23), C27(H27), C46(H46), C40(H40),
 C31(H31), C37(H37), C38(H38), C41(H41), C45(H45), C26(H26), C39(H39), C34(H34),
  C48(H48), C30(H30), C24(H24), C44(H44), C25(H25)
6.c Idealised Me refined as rotating group:
 C8(H8A,H8B,H8C), C10(H10A,H10B,H10C), C6(H6A,H6B,H6C), C20(H20A,H20B,H20C),
 C18(H18A,H18B,H18C), C9(H9A,H9B,H9C), C17(H17A,H17B,H17C), C16(H16A,H16B,H16C),
  C19(H19A,H19B,H19C), C7(H7A,H7B,H7C)
;
_olex2_submission_special_instructions 'No special instructions were received'
_oxdiff_exptl_absorpt_empirical_details
;
Empirical correction (ABSPACK) includes:
- Absorption correction using spherical harmonics
- Frame scaling
;
_oxdiff_exptl_absorpt_empirical_full_max 1.393
_oxdiff_exptl_absorpt_empirical_full_min 0.683
_oxdiff_twin_integration_method simultaneous
_oxdiff_twin_items 2

loop_
_space_group_symop_operation_xyz
'x, y, z'
'-x, -y, -z'

loop_
_atom_site_label
_atom_site_type_symbol
_atom_site_fract_x
_atom_site_fract_y
_atom_site_fract_z
_atom_site_U_iso_or_equiv
_atom_site_adp_type
_atom_site_occupancy
_atom_site_site_symmetry_order
_atom_site_calc_flag
_atom_site_refinement_flags_posn
_atom_site_refinement_flags_adp
_atom_site_refinement_flags_occupancy
_atom_site_disorder_assembly
_atom_site_disorder_group
Ag1 Ag 1.47114(3) 0.99847(4) 0.88845(3) 0.02874(12) Uani 1 1 d . . . . .
Ag2 Ag 1.48956(4) 1.02545(4) 0.61241(3) 0.02924(12) Uani 1 1 d . . . . .
Mo3 Mo 1.28324(4) 1.01085(4) 0.42412(3) 0.02695(13) Uani 1 1 d . . . . .
Mo4 Mo 1.43519(4) 1.17430(4) 0.47708(3) 0.02844(13) Uani 1 1 d . . . . .
Mo2 Mo 1.40239(4) 1.16316(4) 1.04646(3) 0.02431(12) Uani 1 1 d . . . . .
Mo1 Mo 1.27842(4) 0.98615(4) 0.99365(3) 0.02521(12) Uani 1 1 d . . . . .
Fe1 Fe 1.61778(6) 1.21918(6) 0.83614(5) 0.02215(19) Uani 1 1 d . . . . .
Fe2 Fe 1.27911(6) 0.83052(6) 0.65659(5) 0.0261(2) Uani 1 1 d . . . . .
P1 P 1.60670(13) 1.14907(12) 0.91320(10) 0.0343(4) Uani 1 1 d . . . . .
P3 P 1.53327(12) 1.10058(11) 0.73886(10) 0.0279(4) Uani 1 1 d . . . . .
P12 P 1.42754(11) 1.04787(11) 1.06245(9) 0.0257(3) Uani 1 1 d . . . . .
P11 P 1.40376(11) 1.05242(11) 0.96216(9) 0.0250(3) Uani 1 1 d . . . . .
P13 P 1.41449(12) 1.06188(12) 0.52234(9) 0.0266(4) Uani 1 1 d . . . . .
P14 P 1.42932(12) 1.04384(12) 0.42549(10) 0.0272(4) Uani 1 1 d . . . . .
P8 P 1.38446(12) 0.92544(12) 0.76195(10) 0.0298(4) Uani 1 1 d . . . . .
P2 P 1.61910(13) 1.09446(12) 0.81930(11) 0.0326(4) Uani 1 1 d . . . . .
P4 P 1.47017(12) 1.16022(12) 0.77870(11) 0.0311(4) Uani 1 1 d . . . . .
P6 P 1.36620(14) 0.87009(14) 0.59297(11) 0.0417(5) Uani 1 1 d . . . . .
P9 P 1.30215(13) 0.96333(12) 0.71231(11) 0.0343(4) Uani 1 1 d . . . . .
Al1 Al 1.18423(13) 1.31688(13) 0.73583(11) 0.0250(4) Uani 1 1 d . . . . .
P5 P 1.51653(13) 1.19054(13) 0.88762(11) 0.0364(4) Uani 1 1 d . . . . .
P7 P 1.42375(13) 0.86693(14) 0.69059(12) 0.0377(5) Uani 1 1 d . . . . .
P10 P 1.29189(15) 0.92928(14) 0.60687(12) 0.0406(5) Uani 1 1 d . . . . .
Al2 Al 0.80825(14) 0.63043(13) 0.75996(12) 0.0294(4) Uani 1 1 d . . . . .
Cl1 Cl 1.0398(2) 1.08532(18) 0.96067(18) 0.0676(7) Uani 1 1 d . . . . .
Cl2 Cl 0.91592(19) 1.09572(19) 0.8547(2) 0.0735(9) Uani 1 1 d . . . . .
F29 F 1.1498(4) 1.1437(3) 0.5883(3) 0.0449(12) Uani 1 1 d . . . . .
O9 O 1.1786(4) 1.3185(4) 0.6538(3) 0.0398(13) Uani 1 1 d . . . . .
F33 F 1.1437(4) 1.1285(4) 0.8066(3) 0.0497(13) Uani 1 1 d . . . . .
F34 F 1.2529(4) 1.1041(4) 0.6765(3) 0.0568(15) Uani 1 1 d . . . . .
F20 F 0.9889(4) 1.2474(3) 0.6495(3) 0.0516(13) Uani 1 1 d . . . . .
F31 F 1.1289(4) 1.0269(4) 0.7246(3) 0.0586(15) Uani 1 1 d . . . . .
F35 F 1.2837(4) 1.1729(5) 0.7821(3) 0.0631(18) Uani 1 1 d . . . . .
O12 O 1.1523(4) 1.2180(4) 0.7310(3) 0.0382(13) Uani 1 1 d . . . . .
F28 F 1.0827(4) 1.0321(3) 0.5962(3) 0.0599(15) Uani 1 1 d . . . . .
O7 O 1.6227(4) 1.2379(4) 0.5707(3) 0.0444(14) Uani 1 1 d . . . . .
F27 F 0.9900(4) 1.1977(3) 0.7583(3) 0.0542(14) Uani 1 1 d . . . . .
F30 F 1.0364(3) 1.1200(4) 0.6073(3) 0.0533(14) Uani 1 1 d . . . . .
O10 O 1.2840(3) 1.3829(4) 0.7944(3) 0.0394(13) Uani 1 1 d . . . . .
F36 F 1.2904(3) 1.2304(4) 0.7062(3) 0.0528(14) Uani 1 1 d . . . . .
O1 O 1.2919(5) 0.8344(4) 0.9158(3) 0.0506(16) Uani 1 1 d . . . . .
O5 O 1.2704(4) 0.8406(4) 0.4091(3) 0.0423(14) Uani 1 1 d . . . . .
O2 O 1.2049(4) 0.9976(4) 0.8492(3) 0.0450(15) Uani 1 1 d . . . . .
F32 F 1.0311(4) 1.0621(4) 0.7137(3) 0.0578(15) Uani 1 1 d . . . . .
F11 F 1.4376(4) 1.4159(5) 0.8111(3) 0.0668(18) Uani 1 1 d . . . . .
F67 F 1.0007(5) 0.7056(5) 1.0007(4) 0.081(2) Uani 1 1 d . . . . .
F64 F 0.8474(5) 0.6876(5) 1.0016(3) 0.076(2) Uani 1 1 d . . . . .
O11 O 1.1194(4) 1.3482(4) 0.7668(3) 0.0432(14) Uani 1 1 d . . . . .
F21 F 0.9885(4) 1.3600(4) 0.6685(3) 0.0656(17) Uani 1 1 d . . . . .
O15 O 0.8155(5) 0.5696(4) 0.6913(3) 0.0498(16) Uani 1 1 d . . . . .
F57 F 0.7898(6) 0.5290(5) 0.5583(4) 0.089(3) Uani 1 1 d . . . . .
O6 O 1.2730(4) 0.9880(5) 0.2699(3) 0.0521(17) Uani 1 1 d . . . . .
F19 F 0.9003(4) 1.2666(5) 0.6892(4) 0.074(2) Uani 1 1 d . . . . .
F17 F 1.2923(5) 1.5234(5) 0.8495(5) 0.089(2) Uani 1 1 d . . . . .
F8A F 1.0959(9) 1.2389(9) 0.5204(11) 0.044(3) Uani 0.56 1 d D U P A 1
F24 F 1.0867(5) 1.4333(4) 0.8791(3) 0.0723(19) Uani 1 1 d . . . . .
O4 O 1.4114(5) 1.1723(4) 1.1981(3) 0.0564(18) Uani 1 1 d . . . . .
F69 F 1.0079(4) 0.6880(5) 0.9005(4) 0.082(2) Uani 1 1 d . . . . .
F60 F 0.8479(5) 0.3996(4) 0.6505(4) 0.0731(19) Uani 1 1 d . . . . .
O14 O 0.7067(3) 0.6162(4) 0.7411(3) 0.0415(14) Uani 1 1 d . . . . .
O16 O 0.8446(4) 0.6068(4) 0.8312(3) 0.0450(14) Uani 1 1 d . . . . .
F23 F 1.0881(5) 1.4733(4) 0.7947(4) 0.0718(19) Uani 1 1 d . . . . .
F42 F 0.9329(5) 0.7708(5) 0.6733(4) 0.076(2) Uani 1 1 d . . . . .
O8 O 1.3941(4) 1.2258(4) 0.6114(3) 0.0481(15) Uani 1 1 d . . . . .
F22 F 0.9704(4) 1.4070(4) 0.8028(4) 0.0729(19) Uani 1 1 d . . . . .
O3 O 1.5990(4) 1.2540(4) 1.0977(4) 0.0498(16) Uani 1 1 d . . . . .
F59 F 0.7788(5) 0.4329(4) 0.7075(4) 0.078(2) Uani 1 1 d . . . . .
F14 F 1.2581(5) 1.3219(4) 0.8919(3) 0.0694(18) Uani 1 1 d . . . . .
F62 F 0.9451(5) 0.5347(5) 0.7730(4) 0.0724(19) Uani 1 1 d . . . . .
F26 F 1.0762(4) 1.2860(4) 0.8583(3) 0.0629(16) Uani 1 1 d . . . . .
F12 F 1.4009(5) 1.3413(6) 0.8753(4) 0.084(2) Uani 1 1 d . . . . .
F25 F 0.9507(5) 1.2697(5) 0.8220(4) 0.076(2) Uani 1 1 d . . . . .
F38 F 0.8157(5) 0.8219(5) 0.8434(4) 0.0717(19) Uani 1 1 d . . . . .
O13 O 0.8721(4) 0.7309(3) 0.7809(3) 0.0451(15) Uani 1 1 d . . . . .
F58 F 0.7382(5) 0.4057(4) 0.5975(5) 0.089(3) Uani 1 1 d . . . . .
F44 F 1.0273(4) 0.8338(5) 0.8097(5) 0.081(2) Uani 1 1 d . . . . .
F16 F 1.3997(6) 1.5610(5) 0.9430(4) 0.101(3) Uani 1 1 d . . . . .
F68 F 0.9583(4) 0.7655(4) 0.9395(4) 0.076(2) Uani 1 1 d . . . . .
F61 F 0.9948(5) 0.5432(5) 0.6924(4) 0.084(2) Uani 1 1 d . . . . .
F43 F 0.9976(5) 0.9226(4) 0.7847(5) 0.086(2) Uani 1 1 d . . . . .
F5A F 1.1828(15) 1.4612(16) 0.6820(11) 0.088(6) Uani 0.56 1 d D U P B 1
F63 F 0.9814(5) 0.6424(4) 0.7500(4) 0.0719(19) Uani 1 1 d . . . . .
F40 F 0.8551(5) 0.8303(4) 0.6630(4) 0.075(2) Uani 1 1 d . . . . .
F66 F 0.7934(5) 0.6967(5) 0.9046(4) 0.079(2) Uani 1 1 d . . . . .
F15 F 1.2501(4) 1.4342(5) 0.9256(4) 0.076(2) Uani 1 1 d . . . . .
F56 F 0.9210(6) 0.6106(5) 0.6114(5) 0.091(3) Uani 1 1 d . . . . .
C61 C 1.1552(4) 1.1495(5) 0.7024(4) 0.0281(14) Uani 1 1 d . . . . .
C28 C 1.5275(5) 1.2191(5) 1.0797(4) 0.0346(16) Uani 1 1 d . . . . .
F51 F 0.6535(5) 0.4835(4) 0.7656(5) 0.083(2) Uani 1 1 d . . . . .
F71 F 0.9412(6) 0.5431(5) 0.9068(5) 0.095(3) Uani 1 1 d . . . . .
F45 F 0.9821(5) 0.8940(4) 0.8754(4) 0.083(2) Uani 1 1 d . . . . .
F50 F 0.5952(5) 0.5508(5) 0.8116(4) 0.078(2) Uani 1 1 d . . . . .
F48 F 0.6099(4) 0.6745(4) 0.7771(4) 0.0718(19) Uani 1 1 d . . . . .
C42 C 1.5542(5) 1.2134(5) 0.5380(4) 0.0317(15) Uani 1 1 d . . . . .
C29 C 1.4094(6) 1.1685(5) 1.1437(4) 0.0400(18) Uani 1 1 d . . . . .
F41 F 0.8007(5) 0.7061(4) 0.6475(3) 0.0718(19) Uani 1 1 d . . . . .
F46 F 0.4967(4) 0.5745(5) 0.7038(5) 0.089(3) Uani 1 1 d . . . . .
F13 F 1.3614(5) 1.4231(6) 0.9759(3) 0.095(3) Uani 1 1 d . . . . .
F39 F 0.7446(4) 0.7810(5) 0.7353(4) 0.0707(19) Uani 1 1 d . . . . .
F3A F 1.3262(13) 1.4753(15) 0.6894(15) 0.086(6) Uani 0.56 1 d D U P C 1
F49 F 0.5257(5) 0.4475(5) 0.7139(5) 0.090(3) Uani 1 1 d . . . . .
C22 C 1.2337(5) 0.9939(5) 0.9010(4) 0.0343(16) Uani 1 1 d . . . . .
F72 F 0.8070(6) 0.4844(4) 0.8726(5) 0.099(3) Uani 1 1 d . . . . .
C15 C 1.1479(5) 0.7689(5) 0.6196(4) 0.0376(18) Uani 1 1 d . . . . .
F54 F 0.6406(5) 0.5619(5) 0.6032(3) 0.083(2) Uani 1 1 d . . . . .
C2 C 1.7097(5) 1.3345(4) 0.9091(4) 0.0320(15) Uani 1 1 d . . . . .
C33 C 1.4181(5) 1.2646(5) 1.0038(5) 0.0348(17) Uani 1 1 d . . . . .
H33 H 1.468032 1.291244 0.995789 0.042 Uiso 1 1 calc R U . . .
F55 F 0.8783(7) 0.4817(5) 0.5630(4) 0.095(3) Uani 1 1 d . . . . .
F2A F 1.3288(16) 1.3550(13) 0.6475(12) 0.085(5) Uani 0.56 1 d D U P C 1
F65 F 0.7440(5) 0.5839(6) 0.9196(5) 0.117(4) Uani 1 1 d . . . . .
C32 C 1.3432(5) 1.1950(5) 0.9532(4) 0.0355(17) Uani 1 1 d . . . . .
H32 H 1.334410 1.167728 0.906202 0.043 Uiso 1 1 calc R U . . .
C47 C 1.4966(6) 1.2541(5) 0.4210(5) 0.0401(18) Uani 1 1 d . . . . .
H47 H 1.552090 1.266055 0.423553 0.048 Uiso 1 1 calc R U . . .
C4 C 1.6500(4) 1.3069(5) 0.7921(4) 0.0308(15) Uani 1 1 d . . . . .
C23 C 1.2102(5) 0.9034(6) 1.0459(5) 0.043(2) Uani 1 1 d . . . . .
H23 H 1.221480 0.860341 1.049820 0.051 Uiso 1 1 calc R U . . .
C21 C 1.2879(5) 0.8890(5) 0.9431(4) 0.0373(18) Uani 1 1 d . . . . .
F37 F 0.8438(6) 0.9003(4) 0.7870(4) 0.083(2) Uani 1 1 d . . . . .
F47 F 0.5793(5) 0.6526(5) 0.6689(5) 0.093(3) Uani 1 1 d . . . . .
F18 F 1.4135(5) 1.5444(5) 0.8395(5) 0.107(3) Uani 1 1 d . . . . .
C12 C 1.2328(6) 0.7277(5) 0.6814(5) 0.044(2) Uani 1 1 d . . . . .
C36 C 1.2793(5) 0.9956(5) 0.3272(4) 0.0387(18) Uani 1 1 d . . . . .
C35 C 1.2781(5) 0.9036(5) 0.4127(4) 0.0333(16) Uani 1 1 d . . . . .
C49 C 1.2029(6) 1.3594(5) 0.6139(4) 0.0462(17) Uani 1 1 d D U . . .
C27 C 1.2518(5) 0.9830(5) 1.0965(4) 0.0357(17) Uani 1 1 d . . . . .
H27 H 1.295766 1.002834 1.140167 0.043 Uiso 1 1 calc R U . . .
C1 C 1.7477(4) 1.2959(4) 0.8733(4) 0.0311(15) Uani 1 1 d . . . . .
C46 C 1.4237(6) 1.1894(6) 0.3690(5) 0.0396(18) Uani 1 1 d . . . . .
H46 H 1.421173 1.150287 0.330362 0.047 Uiso 1 1 calc R U . . .
F7A F 1.1730(10) 1.3345(10) 0.4923(8) 0.061(3) Uani 0.56 1 d D U P A 1
C43 C 1.4099(5) 1.2059(5) 0.5628(5) 0.0388(18) Uani 1 1 d . . . . .
F53 F 0.6184(6) 0.4537(5) 0.6328(5) 0.113(4) Uani 1 1 d . . . . .
C13 C 1.2310(5) 0.7045(5) 0.6111(4) 0.0389(18) Uani 1 1 d . . . . .
F10 F 1.4838(4) 1.4774(7) 0.9218(5) 0.123(4) Uani 1 1 d . . . . .
C11 C 1.1819(5) 0.7669(5) 0.6859(4) 0.0399(19) Uani 1 1 d . . . . .
C8 C 1.5960(6) 1.3802(5) 0.8730(5) 0.044(2) Uani 1 1 d . . . . .
H8A H 1.543492 1.355280 0.832766 0.066 Uiso 1 1 calc R U . . .
H8B H 1.626340 1.437622 0.881696 0.066 Uiso 1 1 calc R U . . .
H8C H 1.583623 1.373431 0.914139 0.066 Uiso 1 1 calc R U . . .
C3 C 1.6486(5) 1.3410(4) 0.8582(4) 0.0338(16) Uani 1 1 d . . . . .
C40 C 1.1708(5) 0.9581(5) 0.4593(5) 0.0379(18) Uani 1 1 d . . . . .
H40 H 1.161229 0.914642 0.475170 0.045 Uiso 1 1 calc R U . . .
F70 F 0.8803(7) 0.5576(6) 0.9821(4) 0.109(3) Uani 1 1 d . . . . .
C31 C 1.2845(5) 1.1746(5) 0.9876(4) 0.0339(16) Uani 1 1 d . . . . .
H31 H 1.229159 1.131323 0.967385 0.041 Uiso 1 1 calc R U . . .
F1A F 1.3228(12) 1.4326(10) 0.5892(8) 0.088(5) Uani 0.56 1 d D U P C 1
C5 C 1.7111(5) 1.2787(5) 0.8009(4) 0.0353(17) Uani 1 1 d . . . . .
F9A F 1.2167(9) 1.2626(8) 0.5310(6) 0.057(3) Uani 0.56 1 d D U P A 1
C14 C 1.1784(5) 0.7315(5) 0.5730(4) 0.0351(16) Uani 1 1 d . . . . .
C37 C 1.1667(5) 1.0306(6) 0.3898(5) 0.0395(19) Uani 1 1 d . . . . .
H37 H 1.154285 1.044280 0.349914 0.047 Uiso 1 1 calc R U . . .
C38 C 1.2146(5) 1.0851(6) 0.4583(5) 0.042(2) Uani 1 1 d . . . . .
H38 H 1.239720 1.142083 0.472882 0.051 Uiso 1 1 calc R U . . .
C10 C 1.7347(6) 1.2412(6) 0.7427(6) 0.048(2) Uani 1 1 d . . . . .
H10A H 1.755147 1.204605 0.755168 0.073 Uiso 1 1 calc R U . . .
H10B H 1.778773 1.283620 0.736099 0.073 Uiso 1 1 calc R U . . .
H10C H 1.685361 1.211045 0.699388 0.073 Uiso 1 1 calc R U . . .
C41 C 1.1397(5) 0.9517(5) 0.3897(4) 0.0363(17) Uani 1 1 d . . . . .
H41 H 1.106709 0.903281 0.349957 0.044 Uiso 1 1 calc R U . . .
C45 C 1.3546(6) 1.1923(6) 0.3842(5) 0.043(2) Uani 1 1 d . . . . .
H45 H 1.297240 1.155970 0.357066 0.051 Uiso 1 1 calc R U . . .
C26 C 1.2154(6) 1.0271(6) 1.0695(5) 0.043(2) Uani 1 1 d . . . . .
H26 H 1.230698 1.082033 1.092524 0.051 Uiso 1 1 calc R U . . .
F52 F 0.5179(5) 0.4861(6) 0.5972(4) 0.113(4) Uani 1 1 d . . . . .
C39 C 1.2192(6) 1.0414(6) 0.5015(5) 0.045(2) Uani 1 1 d . . . . .
H39 H 1.249305 1.063389 0.550381 0.053 Uiso 1 1 calc R U . . .
C6 C 1.8200(5) 1.2821(6) 0.9068(5) 0.046(2) Uani 1 1 d . . . . .
H6A H 1.820836 1.280493 0.952768 0.069 Uiso 1 1 calc R U . . .
H6B H 1.872825 1.325925 0.912042 0.069 Uiso 1 1 calc R U . . .
H6C H 1.813302 1.230822 0.877283 0.069 Uiso 1 1 calc R U . . .
C34 C 1.4059(6) 1.2867(5) 1.0660(4) 0.0370(17) Uani 1 1 d . . . . .
H34 H 1.445169 1.331309 1.107449 0.044 Uiso 1 1 calc R U . . .
C65 C 0.8828(5) 0.7955(4) 0.7634(5) 0.0354(17) Uani 1 1 d . . . . .
C20 C 1.0874(6) 0.7993(7) 0.6008(6) 0.057(3) Uani 1 1 d . . . . .
H20A H 1.097027 0.843194 0.641565 0.086 Uiso 1 1 calc R U . . .
H20B H 1.030263 0.755749 0.584950 0.086 Uiso 1 1 calc R U . . .
H20C H 1.094622 0.819260 0.563201 0.086 Uiso 1 1 calc R U . . .
C63 C 1.1139(6) 1.0906(6) 0.7380(5) 0.044(2) Uani 1 1 d . . . . .
C48 C 1.4752(7) 1.2985(6) 0.4684(5) 0.048(2) Uani 1 1 d . . . . .
H48 H 1.512895 1.346205 0.507897 0.057 Uiso 1 1 calc R U . . .
C64 C 1.2452(6) 1.1634(7) 0.7154(5) 0.048(2) Uani 1 1 d . . . . .
F6A F 1.0774(11) 1.3725(11) 0.5777(10) 0.075(4) Uani 0.56 1 d D U P B 1
C30 C 1.3238(5) 1.2305(5) 1.0565(5) 0.0376(18) Uani 1 1 d . . . . .
H30 H 1.299467 1.230806 1.091238 0.045 Uiso 1 1 calc R U . . .
C57 C 1.0442(5) 1.3344(5) 0.7678(4) 0.0352(16) Uani 1 1 d . . . . .
C53 C 1.3380(5) 1.4262(6) 0.8603(5) 0.045(2) Uani 1 1 d . . . . .
C24 C 1.1491(5) 0.8998(6) 0.9887(5) 0.046(2) Uani 1 1 d . . . . .
H24 H 1.111917 0.853807 0.947549 0.055 Uiso 1 1 calc R U . . .
C44 C 1.3854(7) 1.2586(6) 0.4465(5) 0.047(2) Uani 1 1 d . . . . .
H44 H 1.352819 1.274091 0.469613 0.057 Uiso 1 1 calc R U . . .
C69 C 0.6243(5) 0.5676(5) 0.7089(5) 0.045(2) Uani 1 1 d . . . . .
C62 C 1.1050(6) 1.1113(5) 0.6224(4) 0.0375(17) Uani 1 1 d . . . . .
C18 C 1.2737(7) 0.6607(6) 0.5817(6) 0.055(3) Uani 1 1 d . . . . .
H18A H 1.234221 0.603263 0.558382 0.083 Uiso 1 1 calc R U . . .
H18B H 1.321662 0.668431 0.619434 0.083 Uiso 1 1 calc R U . . .
H18C H 1.293202 0.681765 0.547920 0.083 Uiso 1 1 calc R U . . .
C9 C 1.5985(6) 1.3009(6) 0.7225(5) 0.044(2) Uani 1 1 d . . . . .
H9A H 1.580772 1.248495 0.687158 0.066 Uiso 1 1 calc R U . . .
H9B H 1.632346 1.343806 0.709251 0.066 Uiso 1 1 calc R U . . .
H9C H 1.549062 1.306359 0.725853 0.066 Uiso 1 1 calc R U . . .
C17 C 1.2772(8) 0.7096(7) 0.7388(6) 0.067(3) Uani 1 1 d . . . . .
H17A H 1.327234 0.708325 0.732088 0.100 Uiso 1 1 calc R U . . .
H17B H 1.239773 0.657300 0.738170 0.100 Uiso 1 1 calc R U . . .
H17C H 1.293760 0.751476 0.783751 0.100 Uiso 1 1 calc R U . . .
F4A F 1.1839(10) 1.4642(8) 0.5800(8) 0.071(3) Uani 0.56 1 d D U P B 1
C25 C 1.1535(5) 0.9774(6) 1.0040(5) 0.047(2) Uani 1 1 d . . . . .
H25 H 1.120024 0.992554 0.974694 0.056 Uiso 1 1 calc R U . . .
C58 C 0.9788(6) 1.3035(6) 0.6922(5) 0.045(2) Uani 1 1 d . . . . .
C79 C 0.9617(6) 0.6944(7) 0.9369(6) 0.054(2) Uani 1 1 d . . . . .
C16 C 1.1642(7) 0.7981(7) 0.7503(5) 0.064(3) Uani 1 1 d . . . . .
H16A H 1.212647 0.815356 0.792195 0.096 Uiso 1 1 calc R U . . .
H16B H 1.114823 0.755208 0.751068 0.096 Uiso 1 1 calc R U . . .
H16C H 1.153631 0.843798 0.749190 0.096 Uiso 1 1 calc R U . . .
C77 C 0.8700(5) 0.6255(5) 0.9003(4) 0.0398(18) Uani 1 1 d . . . . .
C19 C 1.1544(7) 0.7156(6) 0.4969(4) 0.050(2) Uani 1 1 d . . . . .
H19A H 1.199359 0.712232 0.481812 0.075 Uiso 1 1 calc R U . . .
H19B H 1.145234 0.759478 0.487582 0.075 Uiso 1 1 calc R U . . .
H19C H 1.102693 0.664750 0.471120 0.075 Uiso 1 1 calc R U . . .
C7 C 1.7312(6) 1.3662(5) 0.9864(5) 0.048(2) Uani 1 1 d . . . . .
H7A H 1.679561 1.353711 0.996275 0.073 Uiso 1 1 calc R U . . .
H7B H 1.766564 1.424608 1.005301 0.073 Uiso 1 1 calc R U . . .
H7C H 1.761408 1.340999 1.008249 0.073 Uiso 1 1 calc R U . . .
C60 C 1.0149(6) 1.2718(6) 0.8025(5) 0.049(2) Uani 1 1 d . . . . .
C73 C 0.8570(7) 0.5300(5) 0.6684(5) 0.044(2) Uani 1 1 d . . . . .
C56 C 1.3606(8) 1.5166(8) 0.8769(8) 0.081(4) Uani 1 1 d . . . . .
C75 C 0.8065(8) 0.4409(6) 0.6574(6) 0.059(3) Uani 1 1 d . . . . .
C71 C 0.5952(7) 0.5091(8) 0.7522(7) 0.063(3) Uani 1 1 d . . . . .
C68 C 0.9750(7) 0.8620(6) 0.8087(7) 0.060(3) Uani 1 1 d . . . . .
C78 C 0.8136(7) 0.6489(8) 0.9325(6) 0.061(3) Uani 1 1 d . . . . .
C59 C 1.0476(7) 1.4147(7) 0.8112(6) 0.054(2) Uani 1 1 d . . . . .
C54 C 1.4165(7) 1.4158(11) 0.8681(6) 0.087(5) Uani 1 1 d . . . . .
C80 C 0.8772(9) 0.5522(8) 0.9161(7) 0.072(3) Uani 1 1 d . . . . .
C66 C 0.8223(7) 0.8276(6) 0.7837(6) 0.055(2) Uani 1 1 d . . . . .
C76 C 0.9469(7) 0.5635(7) 0.7212(6) 0.056(3) Uani 1 1 d . . . . .
C81 C 1.0200(8) 1.1158(9) 0.8905(7) 0.075(4) Uani 1 1 d . . . . .
H81A H 1.034752 1.088153 0.853759 0.090 Uiso 1 1 calc R U . . .
H81B H 1.056615 1.174304 0.906053 0.090 Uiso 1 1 calc R U . . .
C67 C 0.8692(8) 0.7778(6) 0.6853(6) 0.056(3) Uani 1 1 d . . . . .
C74 C 0.8615(9) 0.5385(7) 0.5983(7) 0.066(3) Uani 1 1 d . . . . .
C55 C 1.2999(7) 1.4011(9) 0.9150(6) 0.071(4) Uani 1 1 d . . . . .
C70 C 0.5784(7) 0.6194(7) 0.7162(6) 0.058(3) Uani 1 1 d . . . . .
C52A C 1.1685(9) 1.2975(8) 0.5361(7) 0.051(3) Uani 0.56 1 d D U P A 1
C72 C 0.5998(8) 0.5216(10) 0.6323(8) 0.087(5) Uani 1 1 d . . . . .
C51A C 1.1579(11) 1.4156(10) 0.6137(9) 0.066(3) Uani 0.56 1 d D U P B 1
C50A C 1.3000(10) 1.4075(11) 0.6375(9) 0.069(4) Uani 0.56 1 d D U P C 1
Cl3 Cl 1.0652(14) 0.5191(15) 0.5750(12) 0.065(5) Uani 0.16 1 d D U P D -1
Cl4 Cl 0.9396(14) 0.4537(14) 0.4363(12) 0.070(6) Uani 0.16 1 d D U P D -1
C82 C 1.011(3) 0.5420(18) 0.5088(17) 0.042(12) Uani 0.16 1 d D U P D -1
H82A H 0.981120 0.569476 0.527184 0.051 Uiso 0.16 1 calc R U P D -1
H82B H 1.052201 0.578904 0.494331 0.051 Uiso 0.16 1 calc R U P D -1
C52B C 1.1265(12) 1.3215(12) 0.5447(9) 0.072(4) Uani 0.44 1 d D U P A 2
F8B F 1.0757(14) 1.3528(13) 0.5537(10) 0.084(6) Uani 0.44 1 d D U P A 2
F9B F 1.0795(17) 1.2444(14) 0.5245(16) 0.091(8) Uani 0.44 1 d D U P A 2
F7B F 1.1414(14) 1.3349(16) 0.4909(11) 0.094(7) Uani 0.44 1 d D U P A 2
C51B C 1.2272(13) 1.4522(10) 0.6506(10) 0.070(4) Uani 0.44 1 d D U P A 2
F6B F 1.1607(14) 1.4485(15) 0.6696(12) 0.059(5) Uani 0.44 1 d D U P A 2
F5B F 1.3064(15) 1.4865(17) 0.6948(17) 0.073(6) Uani 0.44 1 d D U P A 2
F4B F 1.2336(14) 1.4884(11) 0.6043(10) 0.080(5) Uani 0.44 1 d D U P A 2
F1B F 1.3105(19) 1.3999(14) 0.5703(13) 0.094(6) Uani 0.44 1 d D U P A 2
F3B F 1.3398(16) 1.3740(17) 0.6642(11) 0.070(6) Uani 0.44 1 d D U P A 2
C50B C 1.2809(12) 1.3503(12) 0.6021(11) 0.076(4) Uani 0.44 1 d D U P A 2
F2B F 1.2576(13) 1.2764(12) 0.5613(11) 0.082(5) Uani 0.44 1 d D U P A 2

loop_
_atom_site_aniso_label
_atom_site_aniso_U_11
_atom_site_aniso_U_22
_atom_site_aniso_U_33
_atom_site_aniso_U_23
_atom_site_aniso_U_13
_atom_site_aniso_U_12
Ag1 0.0281(3) 0.0379(3) 0.0223(2) 0.0086(2) 0.0086(2) 0.0191(2)
Ag2 0.0328(3) 0.0379(3) 0.0218(2) 0.0110(2) 0.0088(2) 0.0217(2)
Mo3 0.0260(3) 0.0353(3) 0.0250(3) 0.0125(2) 0.0101(2) 0.0182(3)
Mo4 0.0323(3) 0.0328(3) 0.0279(3) 0.0151(3) 0.0127(2) 0.0191(3)
Mo2 0.0275(3) 0.0257(3) 0.0237(3) 0.0098(2) 0.0117(2) 0.0144(2)
Mo1 0.0222(3) 0.0286(3) 0.0270(3) 0.0143(2) 0.0096(2) 0.0112(2)
Fe1 0.0207(4) 0.0219(4) 0.0227(5) 0.0083(4) 0.0094(4) 0.0078(4)
Fe2 0.0252(5) 0.0257(5) 0.0203(5) 0.0074(4) 0.0066(4) 0.0065(4)
P1 0.0368(10) 0.0322(10) 0.0248(9) 0.0138(8) 0.0079(8) 0.0073(8)
P3 0.0291(9) 0.0258(8) 0.0230(8) 0.0067(7) 0.0055(7) 0.0108(7)
P12 0.0260(8) 0.0276(8) 0.0244(8) 0.0092(7) 0.0080(7) 0.0141(7)
P11 0.0272(8) 0.0257(8) 0.0239(8) 0.0087(7) 0.0128(7) 0.0123(7)
P13 0.0286(9) 0.0331(9) 0.0232(8) 0.0137(7) 0.0091(7) 0.0177(8)
P14 0.0288(9) 0.0354(9) 0.0247(9) 0.0134(7) 0.0126(7) 0.0189(8)
P8 0.0271(9) 0.0316(9) 0.0214(8) 0.0041(7) 0.0049(7) 0.0103(7)
P2 0.0349(10) 0.0271(9) 0.0310(10) 0.0089(8) 0.0054(8) 0.0148(8)
P4 0.0218(8) 0.0319(9) 0.0371(10) 0.0133(8) 0.0097(8) 0.0105(7)
P6 0.0389(11) 0.0441(12) 0.0285(10) 0.0093(9) 0.0175(9) 0.0054(9)
P9 0.0336(10) 0.0292(9) 0.0377(11) 0.0117(8) 0.0114(8) 0.0135(8)
Al1 0.0219(9) 0.0290(10) 0.0223(10) 0.0096(8) 0.0074(8) 0.0104(8)
P5 0.0333(10) 0.0404(11) 0.0361(11) 0.0150(9) 0.0223(9) 0.0116(9)
P7 0.0309(10) 0.0404(11) 0.0367(11) 0.0068(9) 0.0132(8) 0.0155(9)
P10 0.0414(11) 0.0399(11) 0.0342(11) 0.0216(9) 0.0087(9) 0.0109(9)
Al2 0.0293(11) 0.0248(10) 0.0306(11) 0.0086(9) 0.0084(9) 0.0116(9)
Cl1 0.0758(18) 0.0595(16) 0.089(2) 0.0308(15) 0.0431(17) 0.0423(15)
Cl2 0.0591(16) 0.0663(18) 0.110(3) 0.0509(18) 0.0452(17) 0.0245(14)
F29 0.063(3) 0.065(3) 0.035(3) 0.030(2) 0.030(2) 0.043(3)
O9 0.037(3) 0.050(3) 0.032(3) 0.021(3) 0.013(2) 0.017(3)
F33 0.062(3) 0.075(4) 0.040(3) 0.033(3) 0.033(3) 0.043(3)
F34 0.067(4) 0.086(4) 0.050(3) 0.029(3) 0.031(3) 0.059(4)
F20 0.055(3) 0.049(3) 0.037(3) 0.008(2) 0.011(2) 0.019(3)
F31 0.079(4) 0.050(3) 0.070(4) 0.037(3) 0.035(3) 0.040(3)
F35 0.047(3) 0.121(6) 0.047(3) 0.044(4) 0.020(3) 0.054(4)
O12 0.049(3) 0.041(3) 0.039(3) 0.019(3) 0.020(3) 0.029(3)
F28 0.076(4) 0.042(3) 0.047(3) 0.010(3) 0.012(3) 0.024(3)
O7 0.038(3) 0.049(4) 0.043(3) 0.012(3) 0.012(3) 0.021(3)
F27 0.055(3) 0.047(3) 0.065(4) 0.023(3) 0.029(3) 0.022(3)
F30 0.039(3) 0.082(4) 0.049(3) 0.030(3) 0.017(2) 0.033(3)
O10 0.027(3) 0.047(3) 0.032(3) 0.013(3) 0.004(2) 0.010(2)
F36 0.037(3) 0.068(4) 0.068(4) 0.036(3) 0.030(3) 0.027(3)
O1 0.072(5) 0.035(3) 0.038(3) 0.006(3) 0.007(3) 0.031(3)
O5 0.043(3) 0.039(3) 0.047(4) 0.015(3) 0.017(3) 0.022(3)
O2 0.053(4) 0.047(4) 0.034(3) 0.022(3) 0.007(3) 0.023(3)
F32 0.046(3) 0.063(4) 0.081(4) 0.042(3) 0.035(3) 0.025(3)
F11 0.042(3) 0.101(5) 0.062(4) 0.028(4) 0.022(3) 0.037(3)
F67 0.069(4) 0.092(5) 0.054(4) 0.007(4) -0.009(3) 0.041(4)
F64 0.075(4) 0.098(5) 0.039(3) 0.013(3) 0.026(3) 0.029(4)
O11 0.033(3) 0.055(4) 0.053(4) 0.021(3) 0.021(3) 0.028(3)
F21 0.066(4) 0.061(4) 0.063(4) 0.025(3) 0.006(3) 0.032(3)
O15 0.070(4) 0.045(4) 0.040(3) 0.010(3) 0.015(3) 0.038(3)
F57 0.136(7) 0.076(5) 0.049(4) 0.021(4) 0.020(4) 0.053(5)
O6 0.047(4) 0.080(5) 0.028(3) 0.017(3) 0.009(3) 0.032(4)
F19 0.033(3) 0.089(5) 0.082(5) 0.016(4) 0.012(3) 0.026(3)
F17 0.083(6) 0.063(5) 0.116(7) 0.017(4) 0.039(5) 0.037(4)
F8A 0.045(5) 0.050(5) 0.035(5) 0.014(4) 0.006(4) 0.027(4)
F24 0.088(5) 0.067(4) 0.048(4) -0.002(3) 0.011(3) 0.044(4)
O4 0.090(6) 0.060(4) 0.029(3) 0.015(3) 0.028(3) 0.042(4)
F69 0.033(3) 0.085(5) 0.097(5) 0.001(4) 0.020(3) 0.019(3)
F60 0.104(6) 0.047(3) 0.091(5) 0.030(3) 0.048(4) 0.047(4)
O14 0.026(3) 0.045(3) 0.041(3) 0.017(3) 0.007(2) 0.007(2)
O16 0.043(3) 0.052(4) 0.036(3) 0.015(3) 0.010(3) 0.022(3)
F23 0.087(5) 0.042(3) 0.086(5) 0.019(3) 0.037(4) 0.029(3)
F42 0.103(6) 0.094(5) 0.083(5) 0.053(4) 0.072(5) 0.063(5)
O8 0.051(4) 0.056(4) 0.036(3) 0.007(3) 0.021(3) 0.027(3)
F22 0.069(4) 0.073(4) 0.099(5) 0.026(4) 0.042(4) 0.051(4)
O3 0.034(3) 0.045(4) 0.059(4) 0.018(3) 0.008(3) 0.013(3)
F59 0.106(6) 0.061(4) 0.084(5) 0.036(4) 0.057(5) 0.038(4)
F14 0.082(5) 0.073(4) 0.047(3) 0.028(3) 0.025(3) 0.024(4)
F62 0.084(5) 0.091(5) 0.066(4) 0.032(4) 0.026(4) 0.062(4)
F26 0.069(4) 0.064(4) 0.053(4) 0.028(3) 0.020(3) 0.026(3)
F12 0.104(6) 0.126(7) 0.080(5) 0.061(5) 0.044(4) 0.088(6)
F25 0.080(5) 0.089(5) 0.102(5) 0.053(4) 0.070(4) 0.050(4)
F38 0.092(5) 0.088(5) 0.070(4) 0.032(4) 0.047(4) 0.064(4)
O13 0.051(4) 0.027(3) 0.055(4) 0.013(3) 0.028(3) 0.012(3)
F58 0.070(5) 0.057(4) 0.096(6) -0.015(4) 0.020(4) 0.020(4)
F44 0.038(3) 0.080(5) 0.121(7) 0.043(5) 0.022(4) 0.024(3)
F16 0.092(6) 0.073(5) 0.067(5) -0.021(4) 0.030(4) -0.002(4)
F68 0.058(4) 0.040(3) 0.095(5) 0.006(3) 0.023(4) 0.001(3)
F61 0.070(5) 0.090(5) 0.099(6) 0.018(4) 0.046(4) 0.045(4)
F43 0.075(5) 0.048(4) 0.121(7) 0.048(4) 0.037(5) 0.006(3)
F5A 0.113(10) 0.060(9) 0.092(9) 0.016(7) 0.041(8) 0.048(8)
F63 0.074(4) 0.048(3) 0.075(5) 0.008(3) 0.027(4) 0.019(3)
F40 0.112(6) 0.082(5) 0.078(5) 0.060(4) 0.050(4) 0.062(5)
F66 0.078(5) 0.115(6) 0.064(4) 0.023(4) 0.023(4) 0.072(5)
F15 0.058(4) 0.101(6) 0.066(4) 0.012(4) 0.031(3) 0.040(4)
F56 0.137(7) 0.072(5) 0.108(6) 0.057(5) 0.085(6) 0.052(5)
C61 0.027(3) 0.037(4) 0.030(4) 0.018(3) 0.014(3) 0.019(3)
C28 0.036(4) 0.040(4) 0.029(4) 0.015(3) 0.008(3) 0.020(3)
F51 0.063(4) 0.049(4) 0.127(7) 0.044(4) 0.016(4) 0.021(3)
F71 0.127(7) 0.100(6) 0.097(6) 0.057(5) 0.036(5) 0.080(6)
F45 0.086(5) 0.054(4) 0.066(5) 0.003(3) 0.009(4) 0.013(4)
F50 0.063(4) 0.094(5) 0.076(5) 0.035(4) 0.034(4) 0.026(4)
F48 0.052(4) 0.076(4) 0.071(4) 0.006(4) 0.017(3) 0.030(3)
C42 0.030(4) 0.035(4) 0.026(4) 0.008(3) 0.010(3) 0.013(3)
C29 0.053(5) 0.046(5) 0.032(4) 0.013(4) 0.021(4) 0.031(4)
F41 0.080(5) 0.059(4) 0.051(4) 0.016(3) 0.010(3) 0.019(4)
F46 0.036(3) 0.082(5) 0.120(7) 0.006(5) 0.014(4) 0.026(3)
F13 0.074(5) 0.141(8) 0.034(3) 0.015(4) -0.003(3) 0.037(5)
F39 0.053(4) 0.102(5) 0.094(5) 0.059(4) 0.035(4) 0.054(4)
F3A 0.068(8) 0.070(9) 0.083(9) 0.029(7) 0.021(8) 0.000(7)
F49 0.060(4) 0.068(5) 0.136(8) 0.050(5) 0.033(5) 0.017(4)
C22 0.036(4) 0.032(4) 0.033(4) 0.011(3) 0.010(3) 0.015(3)
F72 0.119(7) 0.049(4) 0.106(6) 0.038(4) 0.036(5) 0.012(4)
C15 0.024(3) 0.033(4) 0.033(4) 0.001(3) 0.007(3) 0.000(3)
F54 0.065(4) 0.114(6) 0.041(3) 0.027(4) 0.014(3) 0.016(4)
C2 0.028(3) 0.025(3) 0.031(4) 0.007(3) 0.008(3) 0.003(3)
C33 0.038(4) 0.028(4) 0.050(5) 0.024(3) 0.022(4) 0.016(3)
F55 0.167(9) 0.073(5) 0.067(5) 0.018(4) 0.072(5) 0.065(6)
F2A 0.063(8) 0.092(9) 0.094(10) 0.034(8) 0.027(8) 0.034(7)
F65 0.059(4) 0.104(6) 0.117(7) -0.004(5) 0.058(5) -0.022(4)
C32 0.041(4) 0.042(4) 0.030(4) 0.018(3) 0.013(3) 0.022(4)
C47 0.044(5) 0.045(5) 0.041(5) 0.024(4) 0.019(4) 0.022(4)
C4 0.022(3) 0.036(4) 0.043(4) 0.025(3) 0.020(3) 0.011(3)
C23 0.037(4) 0.044(5) 0.052(5) 0.031(4) 0.022(4) 0.012(4)
C21 0.031(4) 0.040(4) 0.031(4) 0.014(3) 0.003(3) 0.011(3)
F37 0.124(7) 0.058(4) 0.109(6) 0.044(4) 0.066(5) 0.061(5)
F47 0.077(5) 0.093(6) 0.122(7) 0.073(5) 0.017(5) 0.044(4)
F18 0.079(5) 0.073(5) 0.096(6) 0.021(4) 0.024(5) -0.024(4)
C12 0.046(5) 0.032(4) 0.036(4) 0.017(3) 0.009(4) 0.003(4)
C36 0.040(4) 0.046(5) 0.035(4) 0.014(4) 0.012(3) 0.027(4)
C35 0.033(4) 0.042(4) 0.031(4) 0.015(3) 0.016(3) 0.020(3)
C49 0.061(4) 0.057(4) 0.045(3) 0.033(3) 0.034(3) 0.034(3)
C27 0.035(4) 0.048(5) 0.038(4) 0.029(4) 0.023(3) 0.019(4)
C1 0.016(3) 0.028(3) 0.046(4) 0.019(3) 0.009(3) 0.005(3)
C46 0.049(5) 0.048(5) 0.037(4) 0.030(4) 0.022(4) 0.025(4)
F7A 0.079(8) 0.064(6) 0.046(6) 0.036(5) 0.020(6) 0.030(6)
C43 0.036(4) 0.043(4) 0.037(4) 0.015(4) 0.010(3) 0.020(4)
F53 0.085(6) 0.074(5) 0.113(7) -0.040(5) -0.005(5) 0.040(5)
C13 0.041(4) 0.027(4) 0.034(4) 0.009(3) 0.009(3) 0.005(3)
F10 0.034(4) 0.171(10) 0.085(6) -0.017(6) -0.014(4) 0.032(5)
C11 0.030(4) 0.036(4) 0.036(4) 0.015(3) 0.011(3) -0.003(3)
C8 0.048(5) 0.034(4) 0.061(6) 0.021(4) 0.025(4) 0.025(4)
C3 0.031(4) 0.026(3) 0.045(4) 0.015(3) 0.016(3) 0.010(3)
C40 0.028(4) 0.046(5) 0.048(5) 0.023(4) 0.016(3) 0.020(3)
F70 0.174(10) 0.094(6) 0.075(5) 0.057(5) 0.052(6) 0.059(7)
C31 0.036(4) 0.038(4) 0.048(5) 0.024(4) 0.023(3) 0.027(3)
F1A 0.075(7) 0.084(9) 0.066(8) 0.037(7) 0.040(6) -0.013(7)
C5 0.026(3) 0.034(4) 0.043(4) 0.017(3) 0.019(3) 0.006(3)
F9A 0.089(7) 0.057(6) 0.045(6) 0.025(5) 0.041(5) 0.041(5)
C14 0.031(4) 0.029(4) 0.031(4) 0.005(3) 0.009(3) 0.006(3)
C37 0.031(4) 0.056(5) 0.049(5) 0.028(4) 0.018(4) 0.030(4)
C38 0.034(4) 0.044(5) 0.061(6) 0.020(4) 0.025(4) 0.024(4)
C10 0.049(5) 0.048(5) 0.067(6) 0.028(5) 0.040(5) 0.026(4)
C41 0.023(3) 0.048(5) 0.036(4) 0.014(4) 0.011(3) 0.015(3)
C45 0.048(5) 0.053(5) 0.042(5) 0.029(4) 0.017(4) 0.030(4)
C26 0.044(5) 0.057(5) 0.057(6) 0.034(5) 0.038(4) 0.033(4)
F52 0.057(4) 0.128(8) 0.075(5) -0.034(5) -0.026(4) 0.038(5)
C39 0.040(4) 0.074(6) 0.033(4) 0.016(4) 0.020(4) 0.037(5)
C6 0.021(3) 0.049(5) 0.060(6) 0.025(4) 0.006(4) 0.009(3)
C34 0.050(5) 0.026(4) 0.037(4) 0.012(3) 0.016(4) 0.019(3)
C65 0.034(4) 0.023(3) 0.047(5) 0.012(3) 0.013(3) 0.013(3)
C20 0.029(4) 0.068(7) 0.063(6) 0.019(5) 0.016(4) 0.014(4)
C63 0.041(5) 0.058(5) 0.046(5) 0.027(4) 0.019(4) 0.030(4)
C48 0.059(6) 0.038(5) 0.055(6) 0.024(4) 0.025(5) 0.025(4)
C64 0.046(5) 0.071(6) 0.051(5) 0.034(5) 0.027(4) 0.039(5)
F6A 0.076(7) 0.081(8) 0.093(9) 0.049(7) 0.034(7) 0.049(6)
C30 0.045(4) 0.047(5) 0.044(5) 0.024(4) 0.031(4) 0.032(4)
C57 0.032(4) 0.034(4) 0.040(4) 0.011(3) 0.012(3) 0.018(3)
C53 0.030(4) 0.048(5) 0.038(5) 0.003(4) 0.006(3) 0.011(4)
C24 0.022(4) 0.050(5) 0.057(6) 0.026(4) 0.015(4) 0.004(3)
C44 0.062(6) 0.052(5) 0.061(6) 0.039(5) 0.034(5) 0.041(5)
C69 0.031(4) 0.036(4) 0.058(6) 0.012(4) 0.007(4) 0.013(3)
C62 0.047(5) 0.035(4) 0.036(4) 0.018(3) 0.016(4) 0.021(4)
C18 0.060(6) 0.034(5) 0.058(6) 0.011(4) 0.011(5) 0.019(4)
C9 0.046(5) 0.045(5) 0.045(5) 0.029(4) 0.014(4) 0.019(4)
C17 0.083(8) 0.057(6) 0.063(7) 0.040(6) 0.024(6) 0.026(6)
F4A 0.094(8) 0.061(7) 0.076(7) 0.042(6) 0.041(6) 0.035(6)
C25 0.030(4) 0.069(6) 0.062(6) 0.043(5) 0.026(4) 0.027(4)
C58 0.041(5) 0.049(5) 0.047(5) 0.012(4) 0.013(4) 0.027(4)
C79 0.039(5) 0.059(6) 0.049(6) 0.007(5) 0.009(4) 0.019(4)
C16 0.052(6) 0.067(7) 0.050(6) 0.018(5) 0.036(5) -0.003(5)
C77 0.040(4) 0.040(4) 0.037(4) 0.018(4) 0.019(4) 0.011(4)
C19 0.056(6) 0.046(5) 0.020(4) 0.003(3) -0.004(4) 0.013(4)
C7 0.052(5) 0.034(4) 0.037(5) 0.002(4) 0.005(4) 0.011(4)
C60 0.049(5) 0.056(6) 0.052(6) 0.020(5) 0.029(5) 0.027(5)
C73 0.066(6) 0.036(4) 0.040(5) 0.017(4) 0.024(4) 0.030(4)
C56 0.061(7) 0.054(7) 0.087(10) -0.004(6) 0.038(7) 0.000(6)
C75 0.068(7) 0.046(5) 0.070(7) 0.015(5) 0.038(6) 0.030(5)
C71 0.052(6) 0.069(7) 0.062(7) 0.019(6) 0.012(5) 0.030(6)
C68 0.049(6) 0.041(5) 0.080(8) 0.024(5) 0.026(6) 0.009(4)
C78 0.041(5) 0.069(7) 0.058(7) 0.017(6) 0.021(5) 0.014(5)
C59 0.059(6) 0.064(6) 0.054(6) 0.022(5) 0.024(5) 0.042(5)
C54 0.044(6) 0.153(15) 0.038(6) -0.002(7) 0.009(5) 0.047(8)
C80 0.087(9) 0.064(7) 0.077(9) 0.046(7) 0.033(7) 0.033(7)
C66 0.058(6) 0.048(5) 0.072(7) 0.027(5) 0.032(5) 0.029(5)
C76 0.047(5) 0.052(6) 0.071(7) 0.018(5) 0.028(5) 0.024(5)
C81 0.060(7) 0.092(10) 0.075(8) 0.041(7) 0.035(6) 0.025(7)
C67 0.073(7) 0.045(5) 0.061(6) 0.021(5) 0.034(6) 0.033(5)
C74 0.095(9) 0.060(7) 0.067(8) 0.024(6) 0.042(7) 0.050(7)
C55 0.046(6) 0.097(10) 0.045(6) 0.009(6) 0.015(5) 0.020(6)
C70 0.062(7) 0.052(6) 0.054(6) 0.017(5) 0.014(5) 0.028(5)
C52A 0.067(5) 0.059(5) 0.038(4) 0.034(4) 0.026(4) 0.029(4)
C72 0.041(6) 0.105(11) 0.077(9) 0.003(8) 0.009(6) 0.022(7)
C51A 0.085(6) 0.059(5) 0.070(6) 0.036(5) 0.039(5) 0.036(5)
C50A 0.064(6) 0.071(6) 0.067(6) 0.034(5) 0.033(5) 0.017(5)
Cl3 0.057(8) 0.071(9) 0.075(10) 0.026(7) 0.033(7) 0.032(7)
Cl4 0.062(9) 0.071(10) 0.078(9) 0.027(8) 0.047(7) 0.020(7)
C82 0.042(12) 0.043(12) 0.042(12) 0.014(7) 0.020(7) 0.019(7)
C52B 0.084(7) 0.074(6) 0.047(5) 0.033(5) 0.001(6) 0.033(6)
F8B 0.086(9) 0.081(9) 0.056(9) 0.016(7) -0.021(8) 0.046(7)
F9B 0.107(11) 0.076(9) 0.052(9) 0.033(8) -0.015(9) 0.024(9)
F7B 0.097(11) 0.097(9) 0.049(8) 0.046(7) -0.014(8) 0.019(9)
C51B 0.081(6) 0.057(6) 0.066(6) 0.033(5) 0.030(5) 0.020(5)
F6B 0.079(9) 0.045(8) 0.073(8) 0.028(7) 0.060(7) 0.026(7)
F5B 0.073(10) 0.047(8) 0.071(9) 0.020(7) 0.020(8) 0.006(8)
F4B 0.096(9) 0.053(7) 0.076(8) 0.042(6) 0.018(8) 0.017(7)
F1B 0.089(10) 0.088(10) 0.074(9) 0.017(8) 0.053(8) 0.006(9)
F3B 0.036(7) 0.096(10) 0.052(8) 0.005(8) 0.020(6) 0.017(8)
C50B 0.066(6) 0.081(7) 0.065(6) 0.018(6) 0.033(5) 0.018(6)
F2B 0.076(9) 0.082(9) 0.079(9) 0.009(8) 0.037(7) 0.035(8)

loop_
_atom_type_symbol
_atom_type_description
_atom_type_scat_dispersion_real
_atom_type_scat_dispersion_imag
_atom_type_scat_source
C C 0.0033 0.0016 'International Tables Vol C Tables 4.2.6.8 and 6.1.1.4'
H H 0.0000 0.0000 'International Tables Vol C Tables 4.2.6.8 and 6.1.1.4'
Ag Ag -0.8971 1.1015 'International Tables Vol C Tables 4.2.6.8 and 6.1.1.4'
Al Al 0.0645 0.0514 'International Tables Vol C Tables 4.2.6.8 and 6.1.1.4'
Cl Cl 0.1484 0.1585 'International Tables Vol C Tables 4.2.6.8 and 6.1.1.4'
F F 0.0171 0.0103 'International Tables Vol C Tables 4.2.6.8 and 6.1.1.4'
Fe Fe 0.3463 0.8444 'International Tables Vol C Tables 4.2.6.8 and 6.1.1.4'
Mo Mo -1.6832 0.6857 'International Tables Vol C Tables 4.2.6.8 and 6.1.1.4'
O O 0.0106 0.0060 'International Tables Vol C Tables 4.2.6.8 and 6.1.1.4'
P P 0.1023 0.0942 'International Tables Vol C Tables 4.2.6.8 and 6.1.1.4'

loop_
_exptl_crystal_face_index_h
_exptl_crystal_face_index_k
_exptl_crystal_face_index_l
_exptl_crystal_face_perp_dist
10 17 -1 0.0139
-10 -17 1 0.0139
6 17 -26 0.0876
-22 22 -1 0.0086
-15 -4 27 0.0814
-25 8 -1 0.0075
-12 -15 -1 0.0097
0 -14 -16 0.0487
18 -25 -3 0.0134
24 -19 -3 0.0122

loop_
_geom_angle_atom_site_label_1
_geom_angle_atom_site_label_2
_geom_angle_atom_site_label_3
_geom_angle
_geom_angle_site_symmetry_1
_geom_angle_site_symmetry_3
_geom_angle_publ_flag
P12 Ag1 P1 90.28(7) 2_877 . ?
P12 Ag1 P11 120.26(6) 2_877 . ?
P11 Ag1 P1 97.21(7) . . ?
P8 Ag1 P1 111.28(6) . . ?
P8 Ag1 P12 116.04(7) . 2_877 ?
P8 Ag1 P11 115.69(7) . . ?
P3 Ag2 P13 121.28(7) . . ?
P3 Ag2 P14 118.36(7) . 2_876 ?
P3 Ag2 P6 102.39(6) . . ?
P13 Ag2 P14 115.35(6) . 2_876 ?
P13 Ag2 P6 103.00(7) . . ?
P14 Ag2 P6 86.24(7) 2_876 . ?
P13 Mo3 Mo4 53.35(5) . . ?
P13 Mo3 P14 49.89(6) . . ?
P14 Mo3 Mo4 51.22(5) . . ?
C36 Mo3 Mo4 90.1(3) . . ?
C36 Mo3 P13 122.2(3) . . ?
C36 Mo3 P14 72.5(2) . . ?
C36 Mo3 C35 90.6(3) . . ?
C36 Mo3 C40 127.2(3) . . ?
C36 Mo3 C37 85.2(3) . . ?
C36 Mo3 C38 112.2(3) . . ?
C36 Mo3 C41 92.7(3) . . ?
C36 Mo3 C39 143.4(3) . . ?
C35 Mo3 Mo4 129.3(2) . . ?
C35 Mo3 P13 84.6(2) . . ?
C35 Mo3 P14 81.0(2) . . ?
C35 Mo3 C40 81.8(3) . . ?
C35 Mo3 C37 124.1(3) . . ?
C35 Mo3 C38 140.2(3) . . ?
C35 Mo3 C41 89.3(3) . . ?
C35 Mo3 C39 110.2(3) . . ?
C40 Mo3 Mo4 133.8(2) . . ?
C40 Mo3 P13 109.0(2) . . ?
C40 Mo3 P14 154.0(2) . . ?
C40 Mo3 C38 58.3(3) . . ?
C40 Mo3 C39 35.6(3) . . ?
C37 Mo3 Mo4 106.5(2) . . ?
C37 Mo3 P13 142.0(2) . . ?
C37 Mo3 P14 147.1(2) . . ?
C37 Mo3 C40 58.6(3) . . ?
C37 Mo3 C38 34.8(3) . . ?
C37 Mo3 C39 58.3(3) . . ?
C38 Mo3 Mo4 84.6(2) . . ?
C38 Mo3 P13 107.2(2) . . ?
C38 Mo3 P14 135.8(2) . . ?
C41 Mo3 Mo4 141.3(2) . . ?
C41 Mo3 P13 144.5(2) . . ?
C41 Mo3 P14 162.1(2) . . ?
C41 Mo3 C40 35.4(3) . . ?
C41 Mo3 C37 35.6(3) . . ?
C41 Mo3 C38 58.8(3) . . ?
C41 Mo3 C39 59.2(3) . . ?
C39 Mo3 Mo4 98.3(3) . . ?
C39 Mo3 P13 90.3(2) . . ?
C39 Mo3 P14 138.5(2) . . ?
C39 Mo3 C38 34.7(3) . . ?
P13 Mo4 Mo3 51.47(5) . . ?
P14 Mo4 Mo3 53.62(5) . . ?
P14 Mo4 P13 50.08(6) . . ?
C42 Mo4 Mo3 130.6(2) . . ?
C42 Mo4 P13 80.8(2) . . ?
C42 Mo4 P14 88.0(2) . . ?
C42 Mo4 C47 83.5(3) . . ?
C42 Mo4 C46 112.6(3) . . ?
C42 Mo4 C45 141.6(3) . . ?
C42 Mo4 C48 88.3(4) . . ?
C42 Mo4 C44 123.0(4) . . ?
C47 Mo4 Mo3 132.4(2) . . ?
C47 Mo4 P13 152.1(2) . . ?
C47 Mo4 P14 106.6(2) . . ?
C47 Mo4 C46 35.0(3) . . ?
C47 Mo4 C45 58.3(3) . . ?
C47 Mo4 C44 59.4(3) . . ?
C46 Mo4 Mo3 97.5(2) . . ?
C46 Mo4 P13 136.8(2) . . ?
C46 Mo4 P14 88.2(2) . . ?
C46 Mo4 C45 34.9(3) . . ?
C43 Mo4 Mo3 89.4(3) . . ?
C43 Mo4 P13 74.1(3) . . ?
C43 Mo4 P14 123.8(3) . . ?
C43 Mo4 C42 88.9(3) . . ?
C43 Mo4 C47 128.6(3) . . ?
C43 Mo4 C46 142.9(3) . . ?
C43 Mo4 C45 111.1(3) . . ?
C43 Mo4 C48 94.0(4) . . ?
C43 Mo4 C44 84.2(4) . . ?
C45 Mo4 Mo3 83.7(2) . . ?
C45 Mo4 P13 135.2(2) . . ?
C45 Mo4 P14 105.3(2) . . ?
C48 Mo4 Mo3 141.1(3) . . ?
C48 Mo4 P13 163.9(3) . . ?
C48 Mo4 P14 141.9(3) . . ?
C48 Mo4 C47 35.3(3) . . ?
C48 Mo4 C46 58.7(3) . . ?
C48 Mo4 C45 59.0(4) . . ?
C48 Mo4 C44 36.4(4) . . ?
C44 Mo4 Mo3 105.9(3) . . ?
C44 Mo4 P13 147.8(3) . . ?
C44 Mo4 P14 140.4(3) . . ?
C44 Mo4 C46 58.8(3) . . ?
C44 Mo4 C45 35.2(4) . . ?
P12 Mo2 Mo1 51.02(5) . . ?
P11 Mo2 Mo1 53.51(5) . . ?
P11 Mo2 P12 49.85(6) . . ?
C28 Mo2 Mo1 131.0(2) . . ?
C28 Mo2 P12 81.9(2) . . ?
C28 Mo2 P11 88.0(2) . . ?
C28 Mo2 C29 89.8(4) . . ?
C28 Mo2 C33 81.8(3) . . ?
C28 Mo2 C32 111.0(3) . . ?
C28 Mo2 C31 140.9(3) . . ?
C28 Mo2 C34 88.3(3) . . ?
C28 Mo2 C30 123.2(3) . . ?
C29 Mo2 Mo1 88.4(3) . . ?
C29 Mo2 P12 73.1(2) . . ?
C29 Mo2 P11 122.6(3) . . ?
C29 Mo2 C33 127.2(3) . . ?
C29 Mo2 C32 143.4(3) . . ?
C29 Mo2 C31 111.4(3) . . ?
C29 Mo2 C34 93.1(3) . . ?
C29 Mo2 C30 84.6(3) . . ?
C33 Mo2 Mo1 134.6(2) . . ?
C33 Mo2 P12 153.7(2) . . ?
C33 Mo2 P11 109.1(2) . . ?
C33 Mo2 C32 35.9(3) . . ?
C33 Mo2 C31 59.1(3) . . ?
C33 Mo2 C30 59.0(3) . . ?
C32 Mo2 Mo1 98.7(2) . . ?
C32 Mo2 P12 137.5(2) . . ?
C32 Mo2 P11 89.1(2) . . ?
C32 Mo2 C31 35.4(3) . . ?
C31 Mo2 Mo1 83.7(2) . . ?
C31 Mo2 P12 134.7(2) . . ?
C31 Mo2 P11 105.4(2) . . ?
C34 Mo2 Mo1 140.6(2) . . ?
C34 Mo2 P12 162.9(2) . . ?
C34 Mo2 P11 144.1(2) . . ?
C34 Mo2 C33 35.1(3) . . ?
C34 Mo2 C32 59.2(3) . . ?
C34 Mo2 C31 59.2(3) . . ?
C34 Mo2 C30 36.0(3) . . ?
C30 Mo2 Mo1 105.3(2) . . ?
C30 Mo2 P12 146.8(2) . . ?
C30 Mo2 P11 140.4(2) . . ?
C30 Mo2 C32 58.8(3) . . ?
C30 Mo2 C31 35.0(3) . . ?
P12 Mo1 Mo2 53.69(5) . . ?
P12 Mo1 P11 50.04(6) . . ?
P11 Mo1 Mo2 51.37(4) . . ?
C22 Mo1 Mo2 88.0(2) . . ?
C22 Mo1 P12 123.2(2) . . ?
C22 Mo1 P11 73.6(2) . . ?
C22 Mo1 C23 129.7(3) . . ?
C22 Mo1 C21 88.6(3) . . ?
C22 Mo1 C27 143.1(3) . . ?
C22 Mo1 C26 110.6(3) . . ?
C22 Mo1 C24 94.5(3) . . ?
C22 Mo1 C25 84.8(3) . . ?
C23 Mo1 Mo2 133.5(2) . . ?
C23 Mo1 P12 106.2(2) . . ?
C23 Mo1 P11 150.9(2) . . ?
C23 Mo1 C27 35.5(3) . . ?
C23 Mo1 C26 58.4(3) . . ?
C23 Mo1 C25 59.2(3) . . ?
C21 Mo1 Mo2 129.4(2) . . ?
C21 Mo1 P12 87.8(2) . . ?
C21 Mo1 P11 79.4(2) . . ?
C21 Mo1 C23 83.7(4) . . ?
C21 Mo1 C27 113.6(3) . . ?
C21 Mo1 C26 141.7(3) . . ?
C21 Mo1 C24 88.2(4) . . ?
C21 Mo1 C25 122.3(4) . . ?
C27 Mo1 Mo2 98.3(2) . . ?
C27 Mo1 P12 88.2(2) . . ?
C27 Mo1 P11 136.9(2) . . ?
C27 Mo1 C26 34.9(3) . . ?
C26 Mo1 Mo2 85.5(2) . . ?
C26 Mo1 P12 106.4(3) . . ?
C26 Mo1 P11 136.9(2) . . ?
C24 Mo1 Mo2 142.4(3) . . ?
C24 Mo1 P12 141.9(2) . . ?
C24 Mo1 P11 162.9(3) . . ?
C24 Mo1 C23 35.8(3) . . ?
C24 Mo1 C27 59.2(3) . . ?
C24 Mo1 C26 58.5(4) . . ?
C24 Mo1 C25 35.8(4) . . ?
C25 Mo1 Mo2 107.6(3) . . ?
C25 Mo1 P12 141.0(3) . . ?
C25 Mo1 P11 149.4(2) . . ?
C25 Mo1 C27 58.5(3) . . ?
C25 Mo1 C26 34.5(3) . . ?
P1 Fe1 P2 53.58(8) . . ?
P1 Fe1 P4 93.46(8) . . ?
P3 Fe1 P1 92.08(8) . . ?
P3 Fe1 P2 53.20(7) . . ?
P3 Fe1 P4 53.17(7) . . ?
P3 Fe1 P5 92.09(8) . . ?
P2 Fe1 P4 94.24(8) . . ?
P5 Fe1 P1 53.85(8) . . ?
P5 Fe1 P2 94.16(9) . . ?
P5 Fe1 P4 53.07(8) . . ?
C2 Fe1 P1 98.5(2) . . ?
C2 Fe1 P3 166.7(2) . . ?
C2 Fe1 P2 128.6(2) . . ?
C2 Fe1 P4 133.5(2) . . ?
C2 Fe1 P5 100.7(2) . . ?
C4 Fe1 P1 164.9(2) . . ?
C4 Fe1 P3 102.9(2) . . ?
C4 Fe1 P2 136.0(2) . . ?
C4 Fe1 P4 96.9(2) . . ?
C4 Fe1 P5 126.1(2) . . ?
C4 Fe1 C2 66.4(3) . . ?
C4 Fe1 C1 66.5(3) . . ?
C4 Fe1 C3 39.4(3) . . ?
C4 Fe1 C5 39.9(3) . . ?
C1 Fe1 P1 102.5(2) . . ?
C1 Fe1 P3 130.3(2) . . ?
C1 Fe1 P2 99.4(2) . . ?
C1 Fe1 P4 163.2(2) . . ?
C1 Fe1 P5 134.6(2) . . ?
C1 Fe1 C2 39.3(3) . . ?
C3 Fe1 P1 127.8(2) . . ?
C3 Fe1 P3 135.3(2) . . ?
C3 Fe1 P2 165.9(2) . . ?
C3 Fe1 P4 99.5(2) . . ?
C3 Fe1 P5 96.5(2) . . ?
C3 Fe1 C2 39.9(3) . . ?
C3 Fe1 C1 66.5(3) . . ?
C5 Fe1 P1 136.0(2) . . ?
C5 Fe1 P3 100.4(2) . . ?
C5 Fe1 P2 102.5(2) . . ?
C5 Fe1 P4 127.6(2) . . ?
C5 Fe1 P5 163.0(2) . . ?
C5 Fe1 C2 66.3(3) . . ?
C5 Fe1 C1 39.6(3) . . ?
C5 Fe1 C3 66.6(3) . . ?
P8 Fe2 P6 92.12(8) . . ?
P8 Fe2 P9 53.22(8) . . ?
P8 Fe2 P7 53.26(8) . . ?
P8 Fe2 P10 91.84(8) . . ?
P6 Fe2 P9 93.54(9) . . ?
P6 Fe2 P7 53.22(9) . . ?
P7 Fe2 P9 94.08(8) . . ?
P10 Fe2 P6 53.55(10) . . ?
P10 Fe2 P9 53.07(8) . . ?
P10 Fe2 P7 93.30(9) . . ?
C15 Fe2 P8 135.4(2) . . ?
C15 Fe2 P6 128.1(2) . . ?
C15 Fe2 P9 100.1(3) . . ?
C15 Fe2 P7 165.5(3) . . ?
C15 Fe2 P10 97.6(3) . . ?
C15 Fe2 C13 67.3(4) . . ?
C12 Fe2 P8 102.1(2) . . ?
C12 Fe2 P6 132.7(3) . . ?
C12 Fe2 P9 130.9(3) . . ?
C12 Fe2 P7 101.5(3) . . ?
C12 Fe2 P10 163.8(3) . . ?
C12 Fe2 C15 66.8(4) . . ?
C12 Fe2 C13 40.0(3) . . ?
C13 Fe2 P8 131.9(2) . . ?
C13 Fe2 P6 98.9(3) . . ?
C13 Fe2 P9 166.1(3) . . ?
C13 Fe2 P7 98.3(3) . . ?
C13 Fe2 P10 131.8(2) . . ?
C11 Fe2 P8 103.8(2) . . ?
C11 Fe2 P6 163.5(2) . . ?
C11 Fe2 P9 99.5(3) . . ?
C11 Fe2 P7 134.9(3) . . ?
C11 Fe2 P10 128.9(3) . . ?
C11 Fe2 C15 39.6(3) . . ?
C11 Fe2 C12 39.8(4) . . ?
C11 Fe2 C13 67.2(4) . . ?
C11 Fe2 C14 67.0(3) . . ?
C14 Fe2 P8 169.1(2) . . ?
C14 Fe2 P6 96.7(2) . . ?
C14 Fe2 P9 132.1(3) . . ?
C14 Fe2 P7 128.8(2) . . ?
C14 Fe2 P10 98.6(2) . . ?
C14 Fe2 C15 40.0(3) . . ?
C14 Fe2 C12 67.1(3) . . ?
C14 Fe2 C13 40.3(3) . . ?
Fe1 P1 Ag1 126.45(8) . . ?
P2 P1 Ag1 89.01(9) . . ?
P2 P1 Fe1 63.29(8) . . ?
P2 P1 P5 108.06(12) . . ?
P5 P1 Ag1 87.58(9) . . ?
P5 P1 Fe1 62.70(8) . . ?
Fe1 P3 Ag2 149.28(9) . . ?
P2 P3 Ag2 125.04(11) . . ?
P2 P3 Fe1 64.16(8) . . ?
P2 P3 P4 111.21(12) . . ?
P4 P3 Ag2 122.72(10) . . ?
P4 P3 Fe1 64.55(8) . . ?
Ag1 P12 Mo2 148.04(8) 2_877 . ?
Mo1 P12 Ag1 136.67(8) . 2_877 ?
Mo1 P12 Mo2 75.29(5) . . ?
P11 P12 Ag1 121.86(10) . 2_877 ?
P11 P12 Mo2 63.21(7) . . ?
P11 P12 Mo1 67.09(7) . . ?
Ag1 P11 Mo1 133.02(8) . . ?
Mo2 P11 Ag1 151.53(8) . . ?
Mo2 P11 Mo1 75.12(5) . . ?
P12 P11 Ag1 117.67(9) . . ?
P12 P11 Mo2 66.94(7) . . ?
P12 P11 Mo1 62.87(7) . . ?
Ag2 P13 Mo4 141.30(8) . . ?
Mo3 P13 Ag2 143.48(9) . . ?
Mo3 P13 Mo4 75.18(5) . . ?
P14 P13 Ag2 120.68(10) . . ?
P14 P13 Mo3 66.83(7) . . ?
P14 P13 Mo4 63.21(7) . . ?
Ag2 P14 Mo3 139.94(9) 2_876 . ?
Mo4 P14 Ag2 144.83(9) . 2_876 ?
Mo4 P14 Mo3 75.16(6) . . ?
P13 P14 Ag2 123.74(10) . 2_876 ?
P13 P14 Mo3 63.28(7) . . ?
P13 P14 Mo4 66.72(7) . . ?
Fe2 P8 Ag1 162.65(10) . . ?
P9 P8 Ag1 119.98(11) . . ?
P9 P8 Fe2 64.57(8) . . ?
P7 P8 Ag1 122.76(11) . . ?
P7 P8 Fe2 64.39(8) . . ?
P7 P8 P9 111.05(12) . . ?
P1 P2 Fe1 63.13(8) . . ?
P3 P2 Fe1 62.64(8) . . ?
P3 P2 P1 105.91(12) . . ?
P3 P4 Fe1 62.28(8) . . ?
P3 P4 P5 105.87(12) . . ?
P5 P4 Fe1 62.63(8) . . ?
Fe2 P6 Ag2 130.53(10) . . ?
P7 P6 Ag2 97.30(10) . . ?
P7 P6 Fe2 63.45(8) . . ?
P7 P6 P10 107.96(13) . . ?
P10 P6 Ag2 83.98(10) . . ?
P10 P6 Fe2 63.00(9) . . ?
P8 P9 Fe2 62.21(8) . . ?
P8 P9 P10 105.72(13) . . ?
P10 P9 Fe2 63.02(9) . . ?
O9 Al1 O12 108.0(3) . . ?
O10 Al1 O9 109.2(3) . . ?
O10 Al1 O12 113.8(3) . . ?
O10 Al1 O11 105.5(3) . . ?
O11 Al1 O9 113.5(3) . . ?
O11 Al1 O12 106.9(3) . . ?
P1 P5 Fe1 63.44(8) . . ?
P4 P5 Fe1 64.30(8) . . ?
P4 P5 P1 108.91(12) . . ?
P8 P7 Fe2 62.35(8) . . ?
P8 P7 P6 106.21(13) . . ?
P6 P7 Fe2 63.33(9) . . ?
P6 P10 Fe2 63.44(9) . . ?
P9 P10 Fe2 63.90(8) . . ?
P9 P10 P6 109.04(13) . . ?
O15 Al2 O14 110.3(3) . . ?
O15 Al2 O16 105.6(3) . . ?
O15 Al2 O13 112.9(4) . . ?
O14 Al2 O16 113.8(3) . . ?
O13 Al2 O14 107.6(3) . . ?
O13 Al2 O16 106.7(3) . . ?
C49 O9 Al1 149.2(6) . . ?
C61 O12 Al1 144.6(5) . . ?
C53 O10 Al1 150.3(6) . . ?
C57 O11 Al1 150.7(6) . . ?
C73 O15 Al2 147.8(6) . . ?
C69 O14 Al2 149.6(6) . . ?
C77 O16 Al2 148.3(6) . . ?
C65 O13 Al2 145.8(6) . . ?
O12 C61 C63 106.5(6) . . ?
O12 C61 C64 111.8(7) . . ?
O12 C61 C62 110.9(6) . . ?
C64 C61 C63 109.3(6) . . ?
C64 C61 C62 108.8(7) . . ?
C62 C61 C63 109.5(7) . . ?
O3 C28 Mo2 176.7(7) . . ?
O7 C42 Mo4 176.6(7) . . ?
O4 C29 Mo2 177.8(8) . . ?
O2 C22 Mo1 176.7(7) . . ?
C11 C15 Fe2 69.9(4) . . ?
C11 C15 C14 108.1(8) . . ?
C11 C15 C20 125.8(9) . . ?
C14 C15 Fe2 69.8(4) . . ?
C14 C15 C20 126.0(8) . . ?
C20 C15 Fe2 128.8(6) . . ?
C1 C2 Fe1 70.1(4) . . ?
C1 C2 C3 107.7(7) . . ?
C1 C2 C7 126.7(8) . . ?
C3 C2 Fe1 69.5(4) . . ?
C3 C2 C7 125.5(8) . . ?
C7 C2 Fe1 127.6(6) . . ?
Mo2 C33 H33 119.8 . . ?
C32 C33 Mo2 74.3(4) . . ?
C32 C33 H33 125.4 . . ?
C34 C33 Mo2 72.3(4) . . ?
C34 C33 H33 125.4 . . ?
C34 C33 C32 109.2(7) . . ?
Mo2 C32 H32 122.6 . . ?
C33 C32 Mo2 69.8(4) . . ?
C33 C32 H32 126.7 . . ?
C31 C32 Mo2 72.6(4) . . ?
C31 C32 C33 106.6(7) . . ?
C31 C32 H32 126.7 . . ?
Mo4 C47 H47 119.6 . . ?
C46 C47 Mo4 74.6(5) . . ?
C46 C47 H47 125.3 . . ?
C48 C47 Mo4 72.3(5) . . ?
C48 C47 H47 125.3 . . ?
C48 C47 C46 109.5(9) . . ?
C3 C4 Fe1 70.8(4) . . ?
C3 C4 C5 108.5(7) . . ?
C3 C4 C9 127.8(8) . . ?
C5 C4 Fe1 70.3(4) . . ?
C5 C4 C9 123.7(8) . . ?
C9 C4 Fe1 125.5(6) . . ?
Mo1 C23 H23 120.3 . . ?
C27 C23 Mo1 73.9(4) . . ?
C27 C23 H23 126.0 . . ?
C24 C23 Mo1 71.6(5) . . ?
C24 C23 H23 126.0 . . ?
C24 C23 C27 108.1(8) . . ?
O1 C21 Mo1 178.5(8) . . ?
C13 C12 Fe2 70.8(5) . . ?
C13 C12 C17 125.3(10) . . ?
C11 C12 Fe2 69.9(5) . . ?
C11 C12 C13 108.6(8) . . ?
C11 C12 C17 126.0(9) . . ?
C17 C12 Fe2 127.6(7) . . ?
O6 C36 Mo3 175.8(7) . . ?
O5 C35 Mo3 174.2(7) . . ?
O9 C49 C52A 108.7(8) . . ?
O9 C49 C51A 106.5(8) . . ?
O9 C49 C50A 113.4(9) . . ?
O9 C49 C52B 106.3(10) . . ?
O9 C49 C51B 110.4(9) . . ?
O9 C49 C50B 107.8(10) . . ?
C52A C49 C51A 107.7(10) . . ?
C50A C49 C52A 107.5(10) . . ?
C50A C49 C51A 112.9(11) . . ?
C52B C49 C51B 109.1(12) . . ?
C52B C49 C50B 112.1(12) . . ?
C50B C49 C51B 111.0(12) . . ?
Mo1 C27 H27 122.0 . . ?
C23 C27 Mo1 70.6(5) . . ?
C23 C27 H27 126.5 . . ?
C26 C27 Mo1 72.6(4) . . ?
C26 C27 C23 107.0(8) . . ?
C26 C27 H27 126.5 . . ?
C2 C1 Fe1 70.6(4) . . ?
C2 C1 C5 108.2(7) . . ?
C2 C1 C6 125.9(8) . . ?
C5 C1 Fe1 69.7(4) . . ?
C5 C1 C6 125.7(8) . . ?
C6 C1 Fe1 129.4(5) . . ?
Mo4 C46 H46 122.2 . . ?
C47 C46 Mo4 70.4(5) . . ?
C47 C46 H46 126.1 . . ?
C47 C46 C45 107.8(8) . . ?
C45 C46 Mo4 73.0(5) . . ?
C45 C46 H46 126.1 . . ?
O8 C43 Mo4 177.5(8) . . ?
C12 C13 Fe2 69.2(5) . . ?
C12 C13 C14 106.5(8) . . ?
C12 C13 C18 127.8(9) . . ?
C14 C13 Fe2 69.0(5) . . ?
C14 C13 C18 125.7(8) . . ?
C18 C13 Fe2 126.9(6) . . ?
C15 C11 Fe2 70.6(4) . . ?
C15 C11 C12 108.6(8) . . ?
C15 C11 C16 125.7(10) . . ?
C12 C11 Fe2 70.3(5) . . ?
C12 C11 C16 125.6(9) . . ?
C16 C11 Fe2 126.9(6) . . ?
H8A C8 H8B 109.5 . . ?
H8A C8 H8C 109.5 . . ?
H8B C8 H8C 109.5 . . ?
C3 C8 H8A 109.5 . . ?
C3 C8 H8B 109.5 . . ?
C3 C8 H8C 109.5 . . ?
C2 C3 Fe1 70.6(4) . . ?
C2 C3 C8 126.0(8) . . ?
C4 C3 Fe1 69.8(4) . . ?
C4 C3 C2 107.8(7) . . ?
C4 C3 C8 126.2(8) . . ?
C8 C3 Fe1 127.2(6) . . ?
Mo3 C40 H40 122.0 . . ?
C41 C40 Mo3 71.1(5) . . ?
C41 C40 H40 126.2 . . ?
C41 C40 C39 107.7(8) . . ?
C39 C40 Mo3 72.4(5) . . ?
C39 C40 H40 126.2 . . ?
Mo2 C31 H31 123.1 . . ?
C32 C31 Mo2 72.1(4) . . ?
C32 C31 H31 126.2 . . ?
C30 C31 Mo2 70.2(4) . . ?
C30 C31 C32 107.5(7) . . ?
C30 C31 H31 126.2 . . ?
C4 C5 Fe1 69.8(4) . . ?
C4 C5 C10 125.2(8) . . ?
C1 C5 Fe1 70.7(4) . . ?
C1 C5 C4 107.7(7) . . ?
C1 C5 C10 127.0(8) . . ?
C10 C5 Fe1 127.2(6) . . ?
C15 C14 Fe2 70.2(4) . . ?
C15 C14 C13 108.3(7) . . ?
C15 C14 C19 126.4(8) . . ?
C13 C14 Fe2 70.7(4) . . ?
C13 C14 C19 125.1(8) . . ?
C19 C14 Fe2 129.1(6) . . ?
Mo3 C37 H37 120.6 . . ?
C38 C37 Mo3 74.1(5) . . ?
C38 C37 H37 125.6 . . ?
C38 C37 C41 108.8(8) . . ?
C41 C37 Mo3 71.5(4) . . ?
C41 C37 H37 125.6 . . ?
Mo3 C38 H38 122.7 . . ?
C37 C38 Mo3 71.1(5) . . ?
C37 C38 H38 125.9 . . ?
C37 C38 C39 108.1(8) . . ?
C39 C38 Mo3 71.9(5) . . ?
C39 C38 H38 125.9 . . ?
C5 C10 H10A 109.5 . . ?
C5 C10 H10B 109.5 . . ?
C5 C10 H10C 109.5 . . ?
H10A C10 H10B 109.5 . . ?
H10A C10 H10C 109.5 . . ?
H10B C10 H10C 109.5 . . ?
Mo3 C41 H41 119.3 . . ?
C40 C41 Mo3 73.4(4) . . ?
C40 C41 C37 107.4(8) . . ?
C40 C41 H41 126.3 . . ?
C37 C41 Mo3 72.9(4) . . ?
C37 C41 H41 126.3 . . ?
Mo4 C45 H45 123.4 . . ?
C46 C45 Mo4 72.1(5) . . ?
C46 C45 H45 125.9 . . ?
C44 C45 Mo4 70.2(5) . . ?
C44 C45 C46 108.2(9) . . ?
C44 C45 H45 125.9 . . ?
Mo1 C26 H26 122.5 . . ?
C27 C26 Mo1 72.5(5) . . ?
C27 C26 H26 125.3 . . ?
C25 C26 Mo1 71.3(5) . . ?
C25 C26 C27 109.4(9) . . ?
C25 C26 H26 125.3 . . ?
Mo3 C39 H39 120.3 . . ?
C40 C39 Mo3 72.0(5) . . ?
C40 C39 H39 126.0 . . ?
C38 C39 Mo3 73.4(5) . . ?
C38 C39 C40 107.9(8) . . ?
C38 C39 H39 126.0 . . ?
C1 C6 H6A 109.5 . . ?
C1 C6 H6B 109.5 . . ?
C1 C6 H6C 109.5 . . ?
H6A C6 H6B 109.5 . . ?
H6A C6 H6C 109.5 . . ?
H6B C6 H6C 109.5 . . ?
Mo2 C34 H34 120.6 . . ?
C33 C34 Mo2 72.6(4) . . ?
C33 C34 H34 126.1 . . ?
C33 C34 C30 107.7(7) . . ?
C30 C34 Mo2 72.4(4) . . ?
C30 C34 H34 126.1 . . ?
O13 C65 C68 106.9(8) . . ?
O13 C65 C66 109.0(7) . . ?
O13 C65 C67 112.9(7) . . ?
C68 C65 C66 107.9(8) . . ?
C67 C65 C68 109.3(8) . . ?
C67 C65 C66 110.7(8) . . ?
C15 C20 H20A 109.5 . . ?
C15 C20 H20B 109.5 . . ?
C15 C20 H20C 109.5 . . ?
H20A C20 H20B 109.5 . . ?
H20A C20 H20C 109.5 . . ?
H20B C20 H20C 109.5 . . ?
F33 C63 F31 108.3(7) . . ?
F33 C63 F32 109.1(7) . . ?
F33 C63 C61 110.3(8) . . ?
F31 C63 C61 111.8(7) . . ?
F32 C63 F31 107.0(8) . . ?
F32 C63 C61 110.3(7) . . ?
Mo4 C48 H48 120.9 . . ?
C47 C48 Mo4 72.4(5) . . ?
C47 C48 H48 126.4 . . ?
C47 C48 C44 107.2(9) . . ?
C44 C48 Mo4 72.1(5) . . ?
C44 C48 H48 126.4 . . ?
F34 C64 F35 104.7(8) . . ?
F34 C64 F36 107.6(7) . . ?
F34 C64 C61 115.3(9) . . ?
F35 C64 C61 110.8(7) . . ?
F36 C64 F35 106.9(8) . . ?
F36 C64 C61 111.0(7) . . ?
Mo2 C30 H30 119.9 . . ?
C31 C30 Mo2 74.8(4) . . ?
C31 C30 C34 109.0(7) . . ?
C31 C30 H30 125.5 . . ?
C34 C30 Mo2 71.6(4) . . ?
C34 C30 H30 125.5 . . ?
O11 C57 C58 111.3(7) . . ?
O11 C57 C60 109.8(7) . . ?
O11 C57 C59 109.8(7) . . ?
C58 C57 C59 107.2(7) . . ?
C60 C57 C58 110.1(7) . . ?
C60 C57 C59 108.7(7) . . ?
O10 C53 C56 109.4(10) . . ?
O10 C53 C54 108.5(8) . . ?
O10 C53 C55 112.5(8) . . ?
C56 C53 C55 106.3(9) . . ?
C54 C53 C56 110.0(11) . . ?
C54 C53 C55 110.1(10) . . ?
Mo1 C24 H24 120.0 . . ?
C23 C24 Mo1 72.6(4) . . ?
C23 C24 H24 126.2 . . ?
C23 C24 C25 107.6(9) . . ?
C25 C24 Mo1 73.0(5) . . ?
C25 C24 H24 126.2 . . ?
Mo4 C44 H44 119.4 . . ?
C45 C44 Mo4 74.7(5) . . ?
C45 C44 C48 107.3(9) . . ?
C45 C44 H44 126.4 . . ?
C48 C44 Mo4 71.5(5) . . ?
C48 C44 H44 126.4 . . ?
O14 C69 C71 107.8(8) . . ?
O14 C69 C70 108.4(8) . . ?
O14 C69 C72 112.9(9) . . ?
C70 C69 C71 105.3(9) . . ?
C72 C69 C71 113.1(10) . . ?
C72 C69 C70 108.9(10) . . ?
F29 C62 F28 105.2(7) . . ?
F29 C62 F30 108.4(7) . . ?
F29 C62 C61 111.6(7) . . ?
F28 C62 C61 112.1(7) . . ?
F30 C62 F28 108.4(8) . . ?
F30 C62 C61 111.0(7) . . ?
C13 C18 H18A 109.5 . . ?
C13 C18 H18B 109.5 . . ?
C13 C18 H18C 109.5 . . ?
H18A C18 H18B 109.5 . . ?
H18A C18 H18C 109.5 . . ?
H18B C18 H18C 109.5 . . ?
C4 C9 H9A 109.5 . . ?
C4 C9 H9B 109.5 . . ?
C4 C9 H9C 109.5 . . ?
H9A C9 H9B 109.5 . . ?
H9A C9 H9C 109.5 . . ?
H9B C9 H9C 109.5 . . ?
C12 C17 H17A 109.5 . . ?
C12 C17 H17B 109.5 . . ?
C12 C17 H17C 109.5 . . ?
H17A C17 H17B 109.5 . . ?
H17A C17 H17C 109.5 . . ?
H17B C17 H17C 109.5 . . ?
Mo1 C25 H25 120.5 . . ?
C26 C25 Mo1 74.1(5) . . ?
C26 C25 C24 108.0(8) . . ?
C26 C25 H25 126.0 . . ?
C24 C25 Mo1 71.2(5) . . ?
C24 C25 H25 126.0 . . ?
F20 C58 C57 108.7(7) . . ?
F21 C58 F20 108.1(8) . . ?
F21 C58 F19 110.5(8) . . ?
F21 C58 C57 112.1(8) . . ?
F19 C58 F20 105.3(8) . . ?
F19 C58 C57 111.9(8) . . ?
F67 C79 F69 109.0(9) . . ?
F67 C79 F68 105.7(9) . . ?
F67 C79 C77 116.9(10) . . ?
F69 C79 F68 105.6(10) . . ?
F69 C79 C77 112.1(8) . . ?
F68 C79 C77 106.8(8) . . ?
C11 C16 H16A 109.5 . . ?
C11 C16 H16B 109.5 . . ?
C11 C16 H16C 109.5 . . ?
H16A C16 H16B 109.5 . . ?
H16A C16 H16C 109.5 . . ?
H16B C16 H16C 109.5 . . ?
O16 C77 C79 110.7(7) . . ?
O16 C77 C78 113.3(8) . . ?
O16 C77 C80 108.3(8) . . ?
C79 C77 C80 103.0(9) . . ?
C78 C77 C79 109.6(8) . . ?
C78 C77 C80 111.5(9) . . ?
C14 C19 H19A 109.5 . . ?
C14 C19 H19B 109.5 . . ?
C14 C19 H19C 109.5 . . ?
H19A C19 H19B 109.5 . . ?
H19A C19 H19C 109.5 . . ?
H19B C19 H19C 109.5 . . ?
C2 C7 H7A 109.5 . . ?
C2 C7 H7B 109.5 . . ?
C2 C7 H7C 109.5 . . ?
H7A C7 H7B 109.5 . . ?
H7A C7 H7C 109.5 . . ?
H7B C7 H7C 109.5 . . ?
F27 C60 F25 107.0(8) . . ?
F27 C60 C57 110.4(8) . . ?
F26 C60 F27 106.7(8) . . ?
F26 C60 F25 107.3(8) . . ?
F26 C60 C57 111.6(8) . . ?
F25 C60 C57 113.6(8) . . ?
O15 C73 C75 107.6(8) . . ?
O15 C73 C76 112.5(8) . . ?
O15 C73 C74 108.2(8) . . ?
C75 C73 C76 108.9(8) . . ?
C75 C73 C74 110.3(8) . . ?
C76 C73 C74 109.3(9) . . ?
F17 C56 F18 105.4(14) . . ?
F17 C56 C53 110.1(9) . . ?
F16 C56 F17 111.9(12) . . ?
F16 C56 F18 109.4(10) . . ?
F16 C56 C53 113.7(14) . . ?
F18 C56 C53 106.0(10) . . ?
F60 C75 F58 106.6(9) . . ?
F60 C75 C73 113.9(9) . . ?
F59 C75 F60 108.9(10) . . ?
F59 C75 F58 106.8(10) . . ?
F59 C75 C73 111.8(9) . . ?
F58 C75 C73 108.5(10) . . ?
F51 C71 C69 105.5(9) . . ?
F50 C71 F51 109.6(10) . . ?
F50 C71 C69 109.8(10) . . ?
F49 C71 F51 107.3(10) . . ?
F49 C71 F50 114.2(11) . . ?
F49 C71 C69 110.1(10) . . ?
F44 C68 F43 108.5(9) . . ?
F44 C68 F45 107.6(11) . . ?
F44 C68 C65 111.8(9) . . ?
F43 C68 F45 107.5(9) . . ?
F43 C68 C65 111.2(10) . . ?
F45 C68 C65 110.2(9) . . ?
F64 C78 C77 114.8(9) . . ?
F66 C78 F64 107.3(10) . . ?
F66 C78 C77 109.1(9) . . ?
F65 C78 F64 106.6(9) . . ?
F65 C78 F66 108.7(11) . . ?
F65 C78 C77 110.0(10) . . ?
F24 C59 F22 107.0(9) . . ?
F24 C59 C57 109.3(8) . . ?
F23 C59 F24 107.9(10) . . ?
F23 C59 F22 109.3(9) . . ?
F23 C59 C57 111.4(8) . . ?
F22 C59 C57 111.7(9) . . ?
F11 C54 F12 108.3(11) . . ?
F11 C54 C53 111.1(11) . . ?
F12 C54 C53 108.9(11) . . ?
F10 C54 F11 104.9(12) . . ?
F10 C54 F12 111.6(13) . . ?
F10 C54 C53 111.9(11) . . ?
F71 C80 F72 107.3(12) . . ?
F71 C80 F70 109.4(12) . . ?
F71 C80 C77 114.2(10) . . ?
F72 C80 F70 106.2(10) . . ?
F72 C80 C77 108.2(10) . . ?
F70 C80 C77 111.1(11) . . ?
F38 C66 F39 105.5(9) . . ?
F38 C66 C65 111.6(9) . . ?
F39 C66 C65 109.2(8) . . ?
F37 C66 F38 109.7(10) . . ?
F37 C66 F39 107.6(10) . . ?
F37 C66 C65 112.9(9) . . ?
F62 C76 C73 110.5(8) . . ?
F61 C76 F62 106.9(9) . . ?
F61 C76 F63 109.6(9) . . ?
F61 C76 C73 112.5(9) . . ?
F63 C76 F62 107.2(10) . . ?
F63 C76 C73 109.9(9) . . ?
Cl1 C81 Cl2 113.6(7) . . ?
Cl1 C81 H81A 108.8 . . ?
Cl1 C81 H81B 108.8 . . ?
Cl2 C81 H81A 108.8 . . ?
Cl2 C81 H81B 108.8 . . ?
H81A C81 H81B 107.7 . . ?
F42 C67 F41 106.8(9) . . ?
F42 C67 C65 109.6(9) . . ?
F40 C67 F42 111.8(9) . . ?
F40 C67 F41 106.5(10) . . ?
F40 C67 C65 113.4(8) . . ?
F41 C67 C65 108.5(8) . . ?
F57 C74 F56 109.2(10) . . ?
F57 C74 F55 107.6(11) . . ?
F57 C74 C73 110.9(10) . . ?
F56 C74 F55 109.7(11) . . ?
F56 C74 C73 108.9(10) . . ?
F55 C74 C73 110.5(9) . . ?
F14 C55 F15 110.9(10) . . ?
F14 C55 F13 105.8(12) . . ?
F14 C55 C53 108.7(9) . . ?
F15 C55 F13 110.1(10) . . ?
F15 C55 C53 110.7(11) . . ?
F13 C55 C53 110.6(9) . . ?
F48 C70 F46 107.0(10) . . ?
F48 C70 F47 109.4(10) . . ?
F48 C70 C69 113.1(9) . . ?
F46 C70 C69 111.9(9) . . ?
F47 C70 F46 105.4(10) . . ?
F47 C70 C69 109.8(10) . . ?
F8A C52A C49 111.7(12) . . ?
F8A C52A F7A 114.5(15) . . ?
F8A C52A F9A 104.0(14) . . ?
F7A C52A C49 111.1(12) . . ?
F7A C52A F9A 105.7(13) . . ?
F9A C52A C49 109.3(11) . . ?
F54 C72 F53 110.3(12) . . ?
F54 C72 F52 112.3(15) . . ?
F54 C72 C69 113.6(12) . . ?
F53 C72 C69 103.0(12) . . ?
F52 C72 F53 103.8(12) . . ?
F52 C72 C69 113.0(11) . . ?
F5A C51A C49 105.1(17) . . ?
F6A C51A F5A 118.0(18) . . ?
F6A C51A C49 110.7(14) . . ?
F6A C51A F4A 103.4(16) . . ?
F4A C51A F5A 108.6(19) . . ?
F4A C51A C49 111.1(13) . . ?
F3A C50A F2A 120(2) . . ?
F3A C50A C49 108.2(15) . . ?
F3A C50A F1A 103(2) . . ?
F2A C50A C49 105.2(16) . . ?
F1A C50A F2A 109(2) . . ?
F1A C50A C49 112.0(14) . . ?
Cl3 C82 H82A 109.5 . . ?
Cl3 C82 H82B 109.5 . . ?
Cl4 C82 Cl3 110.5(18) . . ?
Cl4 C82 H82A 109.5 . . ?
Cl4 C82 H82B 109.5 . . ?
H82A C82 H82B 108.1 . . ?
F8B C52B C49 108.6(16) . . ?
F9B C52B C49 115(2) . . ?
F9B C52B F8B 104.2(16) . . ?
F7B C52B C49 117.1(17) . . ?
F7B C52B F8B 103.7(15) . . ?
F7B C52B F9B 106.7(16) . . ?
F6B C51B C49 103.5(17) . . ?
F5B C51B C49 105.3(18) . . ?
F5B C51B F6B 125(2) . . ?
F5B C51B F4B 103(2) . . ?
F4B C51B C49 109.6(15) . . ?
F4B C51B F6B 111(2) . . ?
F1B C50B C49 106.4(19) . . ?
F1B C50B F3B 109(2) . . ?
F3B C50B C49 108.9(18) . . ?
F2B C50B C49 111.0(16) . . ?
F2B C50B F1B 108(2) . . ?
F2B C50B F3B 113(2) . . ?

loop_
_geom_bond_atom_site_label_1
_geom_bond_atom_site_label_2
_geom_bond_distance
_geom_bond_site_symmetry_2
_geom_bond_publ_flag
Ag1 P1 2.853(2) . ?
Ag1 P12 2.4952(19) 2_877 ?
Ag1 P11 2.4963(18) . ?
Ag1 P8 2.4886(19) . ?
Ag2 P3 2.4839(19) . ?
Ag2 P13 2.4949(18) . ?
Ag2 P14 2.5094(19) 2_876 ?
Ag2 P6 2.855(2) . ?
Mo3 Mo4 3.0333(9) . ?
Mo3 P13 2.4546(19) . ?
Mo3 P14 2.5264(19) . ?
Mo3 C36 1.986(9) . ?
Mo3 C35 1.992(8) . ?
Mo3 C40 2.329(8) . ?
Mo3 C37 2.316(8) . ?
Mo3 C38 2.353(8) . ?
Mo3 C41 2.299(7) . ?
Mo3 C39 2.333(8) . ?
Mo4 P13 2.5172(19) . ?
Mo4 P14 2.446(2) . ?
Mo4 C42 2.005(8) . ?
Mo4 C47 2.298(8) . ?
Mo4 C46 2.351(8) . ?
Mo4 C43 1.998(9) . ?
Mo4 C45 2.362(8) . ?
Mo4 C48 2.296(9) . ?
Mo4 C44 2.305(8) . ?
Mo2 Mo1 3.0331(9) . ?
Mo2 P12 2.5270(19) . ?
Mo2 P11 2.4516(19) . ?
Mo2 C28 2.000(8) . ?
Mo2 C29 2.011(8) . ?
Mo2 C33 2.302(7) . ?
Mo2 C32 2.361(8) . ?
Mo2 C31 2.367(8) . ?
Mo2 C34 2.298(8) . ?
Mo2 C30 2.309(8) . ?
Mo1 P12 2.4376(19) . ?
Mo1 P11 2.5230(19) . ?
Mo1 C22 2.011(8) . ?
Mo1 C23 2.315(8) . ?
Mo1 C21 2.021(9) . ?
Mo1 C27 2.359(7) . ?
Mo1 C26 2.361(8) . ?
Mo1 C24 2.302(8) . ?
Mo1 C25 2.325(8) . ?
Fe1 P1 2.359(2) . ?
Fe1 P3 2.331(2) . ?
Fe1 P2 2.363(2) . ?
Fe1 P4 2.378(2) . ?
Fe1 P5 2.344(2) . ?
Fe1 C2 2.115(7) . ?
Fe1 C4 2.088(7) . ?
Fe1 C1 2.108(7) . ?
Fe1 C3 2.100(8) . ?
Fe1 C5 2.094(7) . ?
Fe2 P8 2.327(2) . ?
Fe2 P6 2.367(2) . ?
Fe2 P9 2.376(2) . ?
Fe2 P7 2.369(2) . ?
Fe2 P10 2.357(2) . ?
Fe2 C15 2.097(8) . ?
Fe2 C12 2.094(8) . ?
Fe2 C13 2.115(8) . ?
Fe2 C11 2.088(8) . ?
Fe2 C14 2.092(8) . ?
P1 P2 2.128(3) . ?
P1 P5 2.130(3) . ?
P3 P2 2.102(3) . ?
P3 P4 2.108(3) . ?
P12 P11 2.099(3) . ?
P13 P14 2.102(3) . ?
P8 P9 2.107(3) . ?
P8 P7 2.105(3) . ?
P4 P5 2.110(3) . ?
P6 P7 2.121(3) . ?
P6 P10 2.128(4) . ?
P9 P10 2.115(3) . ?
Al1 O9 1.728(6) . ?
Al1 O12 1.742(6) . ?
Al1 O10 1.717(6) . ?
Al1 O11 1.726(6) . ?
Al2 O15 1.708(7) . ?
Al2 O14 1.726(6) . ?
Al2 O16 1.741(7) . ?
Al2 O13 1.720(6) . ?
Cl1 C81 1.740(13) . ?
Cl2 C81 1.745(13) . ?
F29 C62 1.309(10) . ?
O9 C49 1.332(10) . ?
F33 C63 1.329(11) . ?
F34 C64 1.321(12) . ?
F20 C58 1.342(11) . ?
F31 C63 1.344(11) . ?
F35 C64 1.357(11) . ?
O12 C61 1.345(9) . ?
F28 C62 1.351(10) . ?
O7 C42 1.135(10) . ?
F27 C60 1.339(12) . ?
F30 C62 1.322(10) . ?
O10 C53 1.341(10) . ?
F36 C64 1.339(11) . ?
O1 C21 1.115(11) . ?
O5 C35 1.152(10) . ?
O2 C22 1.134(10) . ?
F32 C63 1.330(11) . ?
F11 C54 1.354(14) . ?
F67 C79 1.297(13) . ?
F64 C78 1.334(13) . ?
O11 C57 1.323(10) . ?
F21 C58 1.278(12) . ?
O15 C73 1.364(11) . ?
F57 C74 1.314(16) . ?
O6 C36 1.161(10) . ?
F19 C58 1.332(11) . ?
F17 C56 1.333(18) . ?
F8A C52A 1.285(14) . ?
F24 C59 1.338(12) . ?
O4 C29 1.131(10) . ?
F69 C79 1.302(13) . ?
F60 C75 1.308(13) . ?
O14 C69 1.337(10) . ?
O16 C77 1.339(10) . ?
F23 C59 1.280(13) . ?
F42 C67 1.313(13) . ?
O8 C43 1.155(11) . ?
F22 C59 1.344(12) . ?
O3 C28 1.146(10) . ?
F59 C75 1.302(13) . ?
F14 C55 1.320(16) . ?
F62 C76 1.349(13) . ?
F26 C60 1.319(12) . ?
F12 C54 1.41(2) . ?
F25 C60 1.339(11) . ?
F38 C66 1.329(13) . ?
O13 C65 1.343(10) . ?
F58 C75 1.360(15) . ?
F44 C68 1.281(14) . ?
F16 C56 1.304(16) . ?
F68 C79 1.389(14) . ?
F61 C76 1.313(12) . ?
F43 C68 1.350(12) . ?
F5A C51A 1.361(15) . ?
F63 C76 1.316(12) . ?
F40 C67 1.302(12) . ?
F66 C78 1.329(15) . ?
F15 C55 1.339(15) . ?
F56 C74 1.316(15) . ?
C61 C63 1.573(12) . ?
C61 C64 1.529(11) . ?
C61 C62 1.555(11) . ?
F51 C71 1.351(13) . ?
F71 C80 1.315(17) . ?
F45 C68 1.354(14) . ?
F50 C71 1.324(14) . ?
F48 C70 1.287(13) . ?
F41 C67 1.350(13) . ?
F46 C70 1.348(13) . ?
F13 C55 1.349(13) . ?
F39 C66 1.345(13) . ?
F3A C50A 1.318(16) . ?
F49 C71 1.268(14) . ?
F72 C80 1.348(16) . ?
C15 C11 1.416(12) . ?
C15 C14 1.433(12) . ?
C15 C20 1.473(14) . ?
F54 C72 1.250(18) . ?
C2 C1 1.420(11) . ?
C2 C3 1.437(11) . ?
C2 C7 1.499(12) . ?
C33 H33 0.9500 . ?
C33 C32 1.439(12) . ?
C33 C34 1.387(12) . ?
F55 C74 1.358(13) . ?
F2A C50A 1.351(16) . ?
F65 C78 1.324(12) . ?
C32 H32 0.9500 . ?
C32 C31 1.436(11) . ?
C47 H47 0.9500 . ?
C47 C46 1.397(13) . ?
C47 C48 1.393(13) . ?
C4 C3 1.410(11) . ?
C4 C5 1.425(11) . ?
C4 C9 1.507(11) . ?
C23 H23 0.9500 . ?
C23 C27 1.424(13) . ?
C23 C24 1.419(13) . ?
F37 C66 1.285(12) . ?
F47 C70 1.315(13) . ?
F18 C56 1.430(15) . ?
C12 C13 1.440(12) . ?
C12 C11 1.424(14) . ?
C12 C17 1.494(14) . ?
C49 C52A 1.592(14) . ?
C49 C51A 1.602(15) . ?
C49 C50A 1.560(15) . ?
C49 C52B 1.553(16) . ?
C49 C51B 1.605(17) . ?
C49 C50B 1.590(17) . ?
C27 H27 0.9500 . ?
C27 C26 1.415(12) . ?
C1 C5 1.422(12) . ?
C1 C6 1.513(11) . ?
C46 H46 0.9500 . ?
C46 C45 1.412(13) . ?
F7A C52A 1.301(13) . ?
F53 C72 1.48(2) . ?
C13 C14 1.448(12) . ?
C13 C18 1.490(14) . ?
F10 C54 1.348(15) . ?
C11 C16 1.518(13) . ?
C8 H8A 0.9800 . ?
C8 H8B 0.9800 . ?
C8 H8C 0.9800 . ?
C8 C3 1.489(11) . ?
C40 H40 0.9500 . ?
C40 C41 1.409(12) . ?
C40 C39 1.424(14) . ?
F70 C80 1.366(15) . ?
C31 H31 0.9500 . ?
C31 C30 1.406(12) . ?
F1A C50A 1.323(15) . ?
C5 C10 1.520(12) . ?
F9A C52A 1.318(14) . ?
C14 C19 1.491(11) . ?
C37 H37 0.9500 . ?
C37 C38 1.397(13) . ?
C37 C41 1.411(13) . ?
C38 H38 0.9500 . ?
C38 C39 1.398(13) . ?
C10 H10A 0.9800 . ?
C10 H10B 0.9800 . ?
C10 H10C 0.9800 . ?
C41 H41 0.9500 . ?
C45 H45 0.9500 . ?
C45 C44 1.410(14) . ?
C26 H26 0.9500 . ?
C26 C25 1.392(14) . ?
F52 C72 1.326(14) . ?
C39 H39 0.9500 . ?
C6 H6A 0.9800 . ?
C6 H6B 0.9800 . ?
C6 H6C 0.9800 . ?
C34 H34 0.9500 . ?
C34 C30 1.424(12) . ?
C65 C68 1.566(13) . ?
C65 C66 1.569(13) . ?
C65 C67 1.548(14) . ?
C20 H20A 0.9800 . ?
C20 H20B 0.9800 . ?
C20 H20C 0.9800 . ?
C48 H48 0.9500 . ?
C48 C44 1.438(14) . ?
F6A C51A 1.310(15) . ?
C30 H30 0.9500 . ?
C57 C58 1.571(12) . ?
C57 C60 1.555(13) . ?
C57 C59 1.573(13) . ?
C53 C56 1.560(18) . ?
C53 C54 1.520(15) . ?
C53 C55 1.575(16) . ?
C24 H24 0.9500 . ?
C24 C25 1.423(14) . ?
C44 H44 0.9500 . ?
C69 C71 1.638(16) . ?
C69 C70 1.545(15) . ?
C69 C72 1.514(18) . ?
C18 H18A 0.9800 . ?
C18 H18B 0.9800 . ?
C18 H18C 0.9800 . ?
C9 H9A 0.9800 . ?
C9 H9B 0.9800 . ?
C9 H9C 0.9800 . ?
C17 H17A 0.9800 . ?
C17 H17B 0.9800 . ?
C17 H17C 0.9800 . ?
F4A C51A 1.330(14) . ?
C25 H25 0.9500 . ?
C79 C77 1.556(13) . ?
C16 H16A 0.9800 . ?
C16 H16B 0.9800 . ?
C16 H16C 0.9800 . ?
C77 C78 1.523(15) . ?
C77 C80 1.578(15) . ?
C19 H19A 0.9800 . ?
C19 H19B 0.9800 . ?
C19 H19C 0.9800 . ?
C7 H7A 0.9800 . ?
C7 H7B 0.9800 . ?
C7 H7C 0.9800 . ?
C73 C75 1.542(14) . ?
C73 C76 1.549(15) . ?
C73 C74 1.553(15) . ?
C81 H81A 0.9900 . ?
C81 H81B 0.9900 . ?
Cl3 C82 1.77(2) . ?
Cl4 C82 1.76(2) . ?
C82 H82A 0.9900 . ?
C82 H82B 0.9900 . ?
C52B F8B 1.326(17) . ?
C52B F9B 1.301(17) . ?
C52B F7B 1.296(17) . ?
C51B F6B 1.367(17) . ?
C51B F5B 1.336(17) . ?
C51B F4B 1.337(16) . ?
F1B C50B 1.328(17) . ?
F3B C50B 1.337(17) . ?
C50B F2B 1.318(16) . ?

loop_
_geom_torsion_atom_site_label_1
_geom_torsion_atom_site_label_2
_geom_torsion_atom_site_label_3
_geom_torsion_atom_site_label_4
_geom_torsion
_geom_torsion_site_symmetry_1
_geom_torsion_site_symmetry_2
_geom_torsion_site_symmetry_3
_geom_torsion_site_symmetry_4
_geom_torsion_publ_flag
Mo3 C40 C41 C37 -65.5(5) . . . . ?
Mo3 C40 C39 C38 65.2(6) . . . . ?
Mo3 C37 C38 C39 -62.7(6) . . . . ?
Mo3 C37 C41 C40 65.9(5) . . . . ?
Mo3 C38 C39 C40 -64.2(6) . . . . ?
Mo4 C47 C46 C45 63.9(6) . . . . ?
Mo4 C47 C48 C44 -64.2(6) . . . . ?
Mo4 C46 C45 C44 61.3(6) . . . . ?
Mo4 C45 C44 C48 64.5(6) . . . . ?
Mo4 C48 C44 C45 -66.6(6) . . . . ?
Mo2 C33 C32 C31 63.7(5) . . . . ?
Mo2 C33 C34 C30 -64.4(5) . . . . ?
Mo2 C32 C31 C30 61.7(5) . . . . ?
Mo2 C31 C30 C34 63.9(6) . . . . ?
Mo2 C34 C30 C31 -65.9(5) . . . . ?
Mo1 C23 C27 C26 64.0(5) . . . . ?
Mo1 C23 C24 C25 -65.1(6) . . . . ?
Mo1 C27 C26 C25 62.2(6) . . . . ?
Mo1 C26 C25 C24 63.6(6) . . . . ?
Mo1 C24 C25 C26 -65.5(6) . . . . ?
Fe1 C2 C1 C5 59.8(5) . . . . ?
Fe1 C2 C1 C6 -125.2(7) . . . . ?
Fe1 C2 C3 C4 -60.2(5) . . . . ?
Fe1 C2 C3 C8 122.4(8) . . . . ?
Fe1 C4 C3 C2 60.7(5) . . . . ?
Fe1 C4 C3 C8 -121.9(8) . . . . ?
Fe1 C4 C5 C1 -60.9(5) . . . . ?
Fe1 C4 C5 C10 122.0(8) . . . . ?
Fe1 C1 C5 C4 60.3(5) . . . . ?
Fe1 C1 C5 C10 -122.6(8) . . . . ?
Fe2 C15 C11 C12 -60.3(6) . . . . ?
Fe2 C15 C11 C16 122.1(8) . . . . ?
Fe2 C15 C14 C13 60.8(5) . . . . ?
Fe2 C15 C14 C19 -124.6(8) . . . . ?
Fe2 C12 C13 C14 -59.2(5) . . . . ?
Fe2 C12 C13 C18 121.2(9) . . . . ?
Fe2 C12 C11 C15 60.5(5) . . . . ?
Fe2 C12 C11 C16 -121.9(8) . . . . ?
Fe2 C13 C14 C15 -60.4(5) . . . . ?
Fe2 C13 C14 C19 124.8(8) . . . . ?
Al1 O9 C49 C52A 170.7(10) . . . . ?
Al1 O9 C49 C51A -73.5(14) . . . . ?
Al1 O9 C49 C50A 51.2(16) . . . . ?
Al1 O9 C49 C52B -147.4(12) . . . . ?
Al1 O9 C49 C51B -29.2(17) . . . . ?
Al1 O9 C49 C50B 92.2(14) . . . . ?
Al1 O12 C61 C63 172.9(7) . . . . ?
Al1 O12 C61 C64 53.6(12) . . . . ?
Al1 O12 C61 C62 -68.0(11) . . . . ?
Al1 O10 C53 C56 -105.2(13) . . . . ?
Al1 O10 C53 C54 134.8(13) . . . . ?
Al1 O10 C53 C55 12.8(18) . . . . ?
Al1 O11 C57 C58 -52.9(15) . . . . ?
Al1 O11 C57 C60 69.3(14) . . . . ?
Al1 O11 C57 C59 -171.3(10) . . . . ?
Al2 O15 C73 C75 100.9(13) . . . . ?
Al2 O15 C73 C76 -19.0(16) . . . . ?
Al2 O15 C73 C74 -139.9(11) . . . . ?
Al2 O14 C69 C71 75.2(15) . . . . ?
Al2 O14 C69 C70 -171.2(9) . . . . ?
Al2 O14 C69 C72 -50.5(17) . . . . ?
Al2 O16 C77 C79 -77.8(13) . . . . ?
Al2 O16 C77 C78 45.8(15) . . . . ?
Al2 O16 C77 C80 170.0(10) . . . . ?
Al2 O13 C65 C68 -168.8(9) . . . . ?
Al2 O13 C65 C66 74.9(12) . . . . ?
Al2 O13 C65 C67 -48.6(14) . . . . ?
O9 Al1 O12 C61 38.6(10) . . . . ?
O9 Al1 O10 C53 164.6(13) . . . . ?
O9 Al1 O11 C57 77.8(13) . . . . ?
O9 C49 C52A F8A 35.8(15) . . . . ?
O9 C49 C52A F7A 164.9(11) . . . . ?
O9 C49 C52A F9A -78.8(12) . . . . ?
O9 C49 C51A F5A 57.5(17) . . . . ?
O9 C49 C51A F6A -71.0(15) . . . . ?
O9 C49 C51A F4A 174.7(13) . . . . ?
O9 C49 C50A F3A -81(2) . . . . ?
O9 C49 C50A F2A 47.5(18) . . . . ?
O9 C49 C50A F1A 165.9(15) . . . . ?
O9 C49 C52B F8B 82.5(15) . . . . ?
O9 C49 C52B F9B -33.9(19) . . . . ?
O9 C49 C52B F7B -160.5(16) . . . . ?
O9 C49 C51B F6B -48.6(18) . . . . ?
O9 C49 C51B F5B 84(2) . . . . ?
O9 C49 C51B F4B -166.6(15) . . . . ?
O9 C49 C50B F1B -172.0(15) . . . . ?
O9 C49 C50B F3B -55(2) . . . . ?
O9 C49 C50B F2B 70.3(19) . . . . ?
O12 Al1 O9 C49 -157.8(11) . . . . ?
O12 Al1 O10 C53 -74.6(14) . . . . ?
O12 Al1 O11 C57 -41.3(13) . . . . ?
O12 C61 C63 F33 -46.4(8) . . . . ?
O12 C61 C63 F31 -166.9(7) . . . . ?
O12 C61 C63 F32 74.2(9) . . . . ?
O12 C61 C64 F34 -165.3(7) . . . . ?
O12 C61 C64 F35 76.0(9) . . . . ?
O12 C61 C64 F36 -42.7(10) . . . . ?
O12 C61 C62 F29 83.1(8) . . . . ?
O12 C61 C62 F28 -159.2(7) . . . . ?
O12 C61 C62 F30 -37.9(9) . . . . ?
O10 Al1 O9 C49 -33.6(12) . . . . ?
O10 Al1 O12 C61 -82.8(10) . . . . ?
O10 Al1 O11 C57 -162.8(12) . . . . ?
O10 C53 C56 F17 41.1(13) . . . . ?
O10 C53 C56 F16 167.5(10) . . . . ?
O10 C53 C56 F18 -72.3(12) . . . . ?
O10 C53 C54 F11 40.1(16) . . . . ?
O10 C53 C54 F12 -79.1(11) . . . . ?
O10 C53 C54 F10 157.0(12) . . . . ?
O10 C53 C55 F14 42.3(13) . . . . ?
O10 C53 C55 F15 -79.7(12) . . . . ?
O10 C53 C55 F13 158.0(10) . . . . ?
F67 C79 C77 O16 -164.2(9) . . . . ?
F67 C79 C77 C78 70.2(12) . . . . ?
F67 C79 C77 C80 -48.6(12) . . . . ?
O11 Al1 O9 C49 83.8(12) . . . . ?
O11 Al1 O12 C61 161.1(9) . . . . ?
O11 Al1 O10 C53 42.3(14) . . . . ?
O11 C57 C58 F20 44.9(10) . . . . ?
O11 C57 C58 F21 -74.5(9) . . . . ?
O11 C57 C58 F19 160.8(8) . . . . ?
O11 C57 C60 F27 -76.2(10) . . . . ?
O11 C57 C60 F26 42.2(10) . . . . ?
O11 C57 C60 F25 163.7(8) . . . . ?
O11 C57 C59 F24 -73.4(10) . . . . ?
O11 C57 C59 F23 45.8(11) . . . . ?
O11 C57 C59 F22 168.4(8) . . . . ?
O15 Al2 O14 C69 32.2(13) . . . . ?
O15 Al2 O16 C77 167.7(11) . . . . ?
O15 Al2 O13 C65 76.6(11) . . . . ?
O15 C73 C75 F60 -165.7(9) . . . . ?
O15 C73 C75 F59 -41.7(13) . . . . ?
O15 C73 C75 F58 75.8(10) . . . . ?
O15 C73 C76 F62 79.4(10) . . . . ?
O15 C73 C76 F61 -161.3(9) . . . . ?
O15 C73 C76 F63 -38.8(12) . . . . ?
O15 C73 C74 F57 -42.1(12) . . . . ?
O15 C73 C74 F56 78.1(12) . . . . ?
O15 C73 C74 F55 -161.4(10) . . . . ?
F69 C79 C77 O16 -37.3(13) . . . . ?
F69 C79 C77 C78 -162.9(10) . . . . ?
F69 C79 C77 C80 78.3(11) . . . . ?
O14 Al2 O15 C73 -155.5(12) . . . . ?
O14 Al2 O16 C77 -71.2(12) . . . . ?
O14 Al2 O13 C65 -45.4(11) . . . . ?
O14 C69 C71 F51 -45.0(11) . . . . ?
O14 C69 C71 F50 73.0(11) . . . . ?
O14 C69 C71 F49 -160.4(9) . . . . ?
O14 C69 C70 F48 -41.0(13) . . . . ?
O14 C69 C70 F46 -161.9(9) . . . . ?
O14 C69 C70 F47 81.5(11) . . . . ?
O14 C69 C72 F54 -38.1(16) . . . . ?
O14 C69 C72 F53 81.3(12) . . . . ?
O14 C69 C72 F52 -167.4(12) . . . . ?
O16 Al2 O15 C73 -32.2(13) . . . . ?
O16 Al2 O14 C69 -86.2(13) . . . . ?
O16 Al2 O13 C65 -167.9(10) . . . . ?
O16 C77 C78 F64 -163.3(9) . . . . ?
O16 C77 C78 F66 -42.8(11) . . . . ?
O16 C77 C78 F65 76.4(12) . . . . ?
O16 C77 C80 F71 72.3(13) . . . . ?
O16 C77 C80 F72 -47.1(13) . . . . ?
O16 C77 C80 F70 -163.3(10) . . . . ?
O13 Al2 O15 C73 84.1(13) . . . . ?
O13 Al2 O14 C69 155.8(12) . . . . ?
O13 Al2 O16 C77 47.3(12) . . . . ?
O13 C65 C68 F44 45.3(12) . . . . ?
O13 C65 C68 F43 166.7(9) . . . . ?
O13 C65 C68 F45 -74.2(10) . . . . ?
O13 C65 C66 F38 37.8(11) . . . . ?
O13 C65 C66 F39 -78.5(10) . . . . ?
O13 C65 C66 F37 161.9(9) . . . . ?
O13 C65 C67 F42 -73.2(10) . . . . ?
O13 C65 C67 F40 161.1(9) . . . . ?
O13 C65 C67 F41 43.0(11) . . . . ?
F68 C79 C77 O16 77.8(10) . . . . ?
F68 C79 C77 C78 -47.8(11) . . . . ?
F68 C79 C77 C80 -166.6(9) . . . . ?
C2 C1 C5 Fe1 -60.4(5) . . . . ?
C2 C1 C5 C4 -0.1(8) . . . . ?
C2 C1 C5 C10 177.0(7) . . . . ?
C33 C32 C31 Mo2 -61.9(5) . . . . ?
C33 C32 C31 C30 -0.2(8) . . . . ?
C33 C34 C30 Mo2 64.5(6) . . . . ?
C33 C34 C30 C31 -1.4(9) . . . . ?
C32 C33 C34 Mo2 65.6(5) . . . . ?
C32 C33 C34 C30 1.2(9) . . . . ?
C32 C31 C30 Mo2 -62.9(5) . . . . ?
C32 C31 C30 C34 1.0(9) . . . . ?
C47 C46 C45 Mo4 -62.2(6) . . . . ?
C47 C46 C45 C44 -0.9(9) . . . . ?
C47 C48 C44 Mo4 64.4(6) . . . . ?
C47 C48 C44 C45 -2.3(10) . . . . ?
C23 C27 C26 Mo1 -62.7(5) . . . . ?
C23 C27 C26 C25 -0.5(9) . . . . ?
C23 C24 C25 Mo1 64.9(6) . . . . ?
C23 C24 C25 C26 -0.6(10) . . . . ?
C12 C13 C14 Fe2 59.3(5) . . . . ?
C12 C13 C14 C15 -1.1(9) . . . . ?
C12 C13 C14 C19 -175.8(8) . . . . ?
C27 C23 C24 Mo1 65.4(6) . . . . ?
C27 C23 C24 C25 0.3(9) . . . . ?
C27 C26 C25 Mo1 -62.9(6) . . . . ?
C27 C26 C25 C24 0.7(9) . . . . ?
C1 C2 C3 Fe1 59.9(5) . . . . ?
C1 C2 C3 C4 -0.3(8) . . . . ?
C1 C2 C3 C8 -177.7(7) . . . . ?
C46 C47 C48 Mo4 65.9(6) . . . . ?
C46 C47 C48 C44 1.7(10) . . . . ?
C46 C45 C44 Mo4 -62.5(6) . . . . ?
C46 C45 C44 C48 2.0(9) . . . . ?
C13 C12 C11 Fe2 -60.4(6) . . . . ?
C13 C12 C11 C15 0.0(9) . . . . ?
C13 C12 C11 C16 177.6(8) . . . . ?
C11 C15 C14 Fe2 -59.6(5) . . . . ?
C11 C15 C14 C13 1.2(9) . . . . ?
C11 C15 C14 C19 175.8(8) . . . . ?
C11 C12 C13 Fe2 59.9(6) . . . . ?
C11 C12 C13 C14 0.7(9) . . . . ?
C11 C12 C13 C18 -178.9(8) . . . . ?
C3 C2 C1 Fe1 -59.5(5) . . . . ?
C3 C2 C1 C5 0.3(8) . . . . ?
C3 C2 C1 C6 175.2(7) . . . . ?
C3 C4 C5 Fe1 60.8(5) . . . . ?
C3 C4 C5 C1 -0.1(8) . . . . ?
C3 C4 C5 C10 -177.3(7) . . . . ?
C5 C4 C3 Fe1 -60.5(5) . . . . ?
C5 C4 C3 C2 0.3(8) . . . . ?
C5 C4 C3 C8 177.6(7) . . . . ?
C14 C15 C11 Fe2 59.6(5) . . . . ?
C14 C15 C11 C12 -0.7(9) . . . . ?
C14 C15 C11 C16 -178.3(8) . . . . ?
C37 C38 C39 Mo3 62.3(6) . . . . ?
C37 C38 C39 C40 -2.0(9) . . . . ?
C38 C37 C41 Mo3 -65.2(6) . . . . ?
C38 C37 C41 C40 0.7(9) . . . . ?
C41 C40 C39 Mo3 -62.8(6) . . . . ?
C41 C40 C39 C38 2.4(9) . . . . ?
C41 C37 C38 Mo3 63.5(5) . . . . ?
C41 C37 C38 C39 0.8(9) . . . . ?
C39 C40 C41 Mo3 63.6(6) . . . . ?
C39 C40 C41 C37 -1.9(9) . . . . ?
C6 C1 C5 Fe1 124.6(7) . . . . ?
C6 C1 C5 C4 -175.0(7) . . . . ?
C6 C1 C5 C10 2.0(12) . . . . ?
C34 C33 C32 Mo2 -64.4(6) . . . . ?
C34 C33 C32 C31 -0.6(9) . . . . ?
C20 C15 C11 Fe2 -124.0(9) . . . . ?
C20 C15 C11 C12 175.7(8) . . . . ?
C20 C15 C11 C16 -1.9(13) . . . . ?
C20 C15 C14 Fe2 124.0(9) . . . . ?
C20 C15 C14 C13 -175.2(8) . . . . ?
C20 C15 C14 C19 -0.6(13) . . . . ?
C63 C61 C64 F34 77.0(9) . . . . ?
C63 C61 C64 F35 -41.8(11) . . . . ?
C63 C61 C64 F36 -160.4(8) . . . . ?
C63 C61 C62 F29 -159.6(6) . . . . ?
C63 C61 C62 F28 -41.9(9) . . . . ?
C63 C61 C62 F30 79.4(8) . . . . ?
C48 C47 C46 Mo4 -64.4(6) . . . . ?
C48 C47 C46 C45 -0.5(10) . . . . ?
C64 C61 C63 F33 74.6(9) . . . . ?
C64 C61 C63 F31 -45.9(10) . . . . ?
C64 C61 C63 F32 -164.8(8) . . . . ?
C64 C61 C62 F29 -40.2(9) . . . . ?
C64 C61 C62 F28 77.5(9) . . . . ?
C64 C61 C62 F30 -161.2(7) . . . . ?
C24 C23 C27 Mo1 -63.9(6) . . . . ?
C24 C23 C27 C26 0.1(9) . . . . ?
C62 C61 C63 F33 -166.4(7) . . . . ?
C62 C61 C63 F31 73.1(9) . . . . ?
C62 C61 C63 F32 -45.8(10) . . . . ?
C62 C61 C64 F34 -42.6(10) . . . . ?
C62 C61 C64 F35 -161.3(8) . . . . ?
C62 C61 C64 F36 80.1(9) . . . . ?
C18 C13 C14 Fe2 -121.1(8) . . . . ?
C18 C13 C14 C15 178.5(8) . . . . ?
C18 C13 C14 C19 3.8(13) . . . . ?
C9 C4 C3 Fe1 120.6(8) . . . . ?
C9 C4 C3 C2 -178.7(7) . . . . ?
C9 C4 C3 C8 -1.3(13) . . . . ?
C9 C4 C5 Fe1 -120.2(7) . . . . ?
C9 C4 C5 C1 178.9(7) . . . . ?
C9 C4 C5 C10 1.8(12) . . . . ?
C17 C12 C13 Fe2 -123.0(9) . . . . ?
C17 C12 C13 C14 177.8(9) . . . . ?
C17 C12 C13 C18 -1.8(14) . . . . ?
C17 C12 C11 Fe2 122.5(9) . . . . ?
C17 C12 C11 C15 -177.1(9) . . . . ?
C17 C12 C11 C16 0.5(14) . . . . ?
C58 C57 C60 F27 46.6(10) . . . . ?
C58 C57 C60 F26 165.1(7) . . . . ?
C58 C57 C60 F25 -73.5(10) . . . . ?
C58 C57 C59 F24 165.6(8) . . . . ?
C58 C57 C59 F23 -75.2(10) . . . . ?
C58 C57 C59 F22 47.4(11) . . . . ?
C79 C77 C78 F64 -39.2(13) . . . . ?
C79 C77 C78 F66 81.4(11) . . . . ?
C79 C77 C78 F65 -159.4(10) . . . . ?
C79 C77 C80 F71 -45.0(13) . . . . ?
C79 C77 C80 F72 -164.4(10) . . . . ?
C79 C77 C80 F70 79.4(12) . . . . ?
C7 C2 C1 Fe1 122.7(8) . . . . ?
C7 C2 C1 C5 -177.5(7) . . . . ?
C7 C2 C1 C6 -2.6(12) . . . . ?
C7 C2 C3 Fe1 -122.3(8) . . . . ?
C7 C2 C3 C4 177.5(7) . . . . ?
C7 C2 C3 C8 0.1(12) . . . . ?
C60 C57 C58 F20 -77.1(9) . . . . ?
C60 C57 C58 F21 163.5(8) . . . . ?
C60 C57 C58 F19 38.8(10) . . . . ?
C60 C57 C59 F24 46.7(11) . . . . ?
C60 C57 C59 F23 165.9(9) . . . . ?
C60 C57 C59 F22 -71.5(10) . . . . ?
C56 C53 C54 F11 -79.6(14) . . . . ?
C56 C53 C54 F12 161.3(10) . . . . ?
C56 C53 C54 F10 37.4(16) . . . . ?
C56 C53 C55 F14 162.0(10) . . . . ?
C56 C53 C55 F15 40.0(12) . . . . ?
C56 C53 C55 F13 -82.3(13) . . . . ?
C75 C73 C76 F62 -39.8(11) . . . . ?
C75 C73 C76 F61 79.5(11) . . . . ?
C75 C73 C76 F63 -158.0(9) . . . . ?
C75 C73 C74 F57 75.4(11) . . . . ?
C75 C73 C74 F56 -164.4(9) . . . . ?
C75 C73 C74 F55 -43.9(14) . . . . ?
C71 C69 C70 F48 74.2(11) . . . . ?
C71 C69 C70 F46 -46.6(11) . . . . ?
C71 C69 C70 F47 -163.3(9) . . . . ?
C71 C69 C72 F54 -160.9(11) . . . . ?
C71 C69 C72 F53 -41.6(12) . . . . ?
C71 C69 C72 F52 69.8(17) . . . . ?
C68 C65 C66 F38 -78.0(10) . . . . ?
C68 C65 C66 F39 165.8(8) . . . . ?
C68 C65 C66 F37 46.2(12) . . . . ?
C68 C65 C67 F42 45.6(10) . . . . ?
C68 C65 C67 F40 -80.1(11) . . . . ?
C68 C65 C67 F41 161.8(8) . . . . ?
C78 C77 C80 F71 -162.4(11) . . . . ?
C78 C77 C80 F72 78.2(12) . . . . ?
C78 C77 C80 F70 -38.1(14) . . . . ?
C59 C57 C58 F20 165.0(8) . . . . ?
C59 C57 C58 F21 45.6(10) . . . . ?
C59 C57 C58 F19 -79.1(10) . . . . ?
C59 C57 C60 F27 163.7(8) . . . . ?
C59 C57 C60 F26 -77.9(9) . . . . ?
C59 C57 C60 F25 43.6(11) . . . . ?
C54 C53 C56 F17 160.2(10) . . . . ?
C54 C53 C56 F16 -73.4(13) . . . . ?
C54 C53 C56 F18 46.7(14) . . . . ?
C54 C53 C55 F14 -78.9(12) . . . . ?
C54 C53 C55 F15 159.1(10) . . . . ?
C54 C53 C55 F13 36.8(15) . . . . ?
C80 C77 C78 F64 74.2(13) . . . . ?
C80 C77 C78 F66 -165.3(9) . . . . ?
C80 C77 C78 F65 -46.1(13) . . . . ?
C66 C65 C68 F44 162.5(9) . . . . ?
C66 C65 C68 F43 -76.1(11) . . . . ?
C66 C65 C68 F45 42.9(11) . . . . ?
C66 C65 C67 F42 164.2(8) . . . . ?
C66 C65 C67 F40 38.6(12) . . . . ?
C66 C65 C67 F41 -79.5(9) . . . . ?
C76 C73 C75 F60 -43.4(12) . . . . ?
C76 C73 C75 F59 80.5(12) . . . . ?
C76 C73 C75 F58 -162.0(8) . . . . ?
C76 C73 C74 F57 -165.0(9) . . . . ?
C76 C73 C74 F56 -44.8(12) . . . . ?
C76 C73 C74 F55 75.8(12) . . . . ?
C67 C65 C68 F44 -77.1(11) . . . . ?
C67 C65 C68 F43 44.3(12) . . . . ?
C67 C65 C68 F45 163.3(8) . . . . ?
C67 C65 C66 F38 162.5(8) . . . . ?
C67 C65 C66 F39 46.2(10) . . . . ?
C67 C65 C66 F37 -73.4(12) . . . . ?
C74 C73 C75 F60 76.5(13) . . . . ?
C74 C73 C75 F59 -159.6(10) . . . . ?
C74 C73 C75 F58 -42.1(12) . . . . ?
C74 C73 C76 F62 -160.4(8) . . . . ?
C74 C73 C76 F61 -41.0(12) . . . . ?
C74 C73 C76 F63 81.5(10) . . . . ?
C55 C53 C56 F17 -80.6(12) . . . . ?
C55 C53 C56 F16 45.8(13) . . . . ?
C55 C53 C56 F18 165.9(10) . . . . ?
C55 C53 C54 F11 163.6(12) . . . . ?
C55 C53 C54 F12 44.4(11) . . . . ?
C55 C53 C54 F10 -79.5(16) . . . . ?
C70 C69 C71 F51 -160.6(9) . . . . ?
C70 C69 C71 F50 -42.5(11) . . . . ?
C70 C69 C71 F49 84.0(11) . . . . ?
C70 C69 C72 F54 82.4(13) . . . . ?
C70 C69 C72 F53 -158.3(9) . . . . ?
C70 C69 C72 F52 -47.0(17) . . . . ?
C52A C49 C51A F5A 173.9(15) . . . . ?
C52A C49 C51A F6A 45.4(16) . . . . ?
C52A C49 C51A F4A -68.9(16) . . . . ?
C52A C49 C50A F3A 158.5(19) . . . . ?
C52A C49 C50A F2A -72.7(17) . . . . ?
C52A C49 C50A F1A 46(2) . . . . ?
C72 C69 C71 F51 80.6(11) . . . . ?
C72 C69 C71 F50 -161.4(9) . . . . ?
C72 C69 C71 F49 -34.9(13) . . . . ?
C72 C69 C70 F48 -164.1(10) . . . . ?
C72 C69 C70 F46 75.0(12) . . . . ?
C72 C69 C70 F47 -41.6(13) . . . . ?
C51A C49 C52A F8A -79.3(14) . . . . ?
C51A C49 C52A F7A 49.9(15) . . . . ?
C51A C49 C52A F9A 166.2(11) . . . . ?
C51A C49 C50A F3A 40(2) . . . . ?
C51A C49 C50A F2A 168.7(16) . . . . ?
C51A C49 C50A F1A -73(2) . . . . ?
C50A C49 C52A F8A 158.8(14) . . . . ?
C50A C49 C52A F7A -72.0(15) . . . . ?
C50A C49 C52A F9A 44.3(14) . . . . ?
C50A C49 C51A F5A -67.6(17) . . . . ?
C50A C49 C51A F6A 164.0(14) . . . . ?
C50A C49 C51A F4A 49.6(17) . . . . ?
C52B C49 C51B F6B 67.8(19) . . . . ?
C52B C49 C51B F5B -160(2) . . . . ?
C52B C49 C51B F4B -50(2) . . . . ?
C52B C49 C50B F1B 71.3(19) . . . . ?
C52B C49 C50B F3B -171.6(19) . . . . ?
C52B C49 C50B F2B -46(2) . . . . ?
C51B C49 C52B F8B -36.5(17) . . . . ?
C51B C49 C52B F9B -152.9(17) . . . . ?
C51B C49 C52B F7B 80.4(19) . . . . ?
C51B C49 C50B F1B -51.0(19) . . . . ?
C51B C49 C50B F3B 66(2) . . . . ?
C51B C49 C50B F2B -168.7(18) . . . . ?
C50B C49 C52B F8B -160.0(15) . . . . ?
C50B C49 C52B F9B 83.7(19) . . . . ?
C50B C49 C52B F7B -43(2) . . . . ?
C50B C49 C51B F6B -168.1(17) . . . . ?
C50B C49 C51B F5B -36(2) . . . . ?
C50B C49 C51B F4B 74(2) . . . . ?

loop_
_twin_individual_id
_twin_individual_mass_fraction_refined
_oxdiff_twin_reflns_isolated
_oxdiff_twin_reflns_overlapped
_twin_individual_twin_lattice_type
_twin_individual_twin_matrix_11
_twin_individual_twin_matrix_12
_twin_individual_twin_matrix_13
_twin_individual_twin_matrix_21
_twin_individual_twin_matrix_22
_twin_individual_twin_matrix_23
_twin_individual_twin_matrix_31
_twin_individual_twin_matrix_32
_twin_individual_twin_matrix_33
1 0.5314(8) 63308 76990 ref 1.0000 0.0000 0.0000 0.0000 1.0000 0.0000 0.0000 0.0000 1.0000
2 0.4686(8) 0 76990 nmt 0.0754 -0.9240 0.0201 -1.0754 -0.0755 -0.0193 0.0002 -0.0005 -1.0008

loop_
_exptl_oxdiff_crystal_face_indexfrac_h
_exptl_oxdiff_crystal_face_indexfrac_k
_exptl_oxdiff_crystal_face_indexfrac_l
_exptl_oxdiff_crystal_face_x
_exptl_oxdiff_crystal_face_y
_exptl_oxdiff_crystal_face_z
10.3512 16.8215 -1.0878 -0.9228 0.1709 0.3453
-10.3512 -16.8215 1.0878 0.9228 -0.1709 -0.3453
5.6668 16.6412 -26.4503 -0.1261 0.0275 0.9916
-22.3216 21.9640 -0.5395 0.1769 0.9580 0.2259
-15.4604 -4.0967 27.3550 0.0824 0.4709 -0.8783
-24.8604 8.3010 -0.8047 0.7242 0.6895 0.0090
-11.5055 -15.0618 -0.6397 0.9525 -0.1226 -0.2788
-0.4401 -13.8940 -16.3437 0.8577 -0.4649 0.2196
17.6960 -24.7955 -3.0199 0.1809 -0.9628 -0.2005
24.4507 -18.6463 -3.0501 -0.2815 -0.9572 -0.0674
